data_1540410
loop_
_publ_author_name
'Mazarakioti, Eleni C.'
'Cunha-Silva, Lu\'is'
'Bekiari, Vlasoula'
'Escuer, Albert'
'Stamatatos, Theocharis C.'

_publ_section_title
;
 New structural topologies in 4f-metal cluster chemistry from
 vertex-sharing butterfly units: {LnIII7} complexes exhibiting slow
 magnetization relaxation and ligand-centred emissions
;
_journal_issue 112
_journal_name_full 'RSC Advances'
_journal_page_first 92534
_journal_page_last 92538
_journal_paper_doi 10.1039/C5RA20454B
_journal_volume 5
_journal_year 2015
_chemical_formula_moiety 'C136 H104 Gd7 N10 O24, C6 H16 N'
_chemical_formula_sum 'C142 H120 Gd7 N11 O24'
_chemical_formula_weight 3465.23
_space_group_crystal_system triclinic
_space_group_IT_number 2
_space_group_name_Hall '-P 1'
_space_group_name_H-M_alt 'P -1'
_symmetry_space_group_name_Hall '-P 1'
_symmetry_space_group_name_H-M 'P -1'
_atom_sites_solution_hydrogens geom
_audit_creation_date '29 September 2015'
_audit_creation_method 'SHELXL-2014/7 and enCIFer'
_audit_update_record
;
2015-10-01 deposited with the CCDC.
2015-10-21 downloaded from the CCDC.
;
_cell_angle_alpha 106.288(4)
_cell_angle_beta 103.085(5)
_cell_angle_gamma 105.827(4)
_cell_formula_units_Z 2
_cell_length_a 15.5132(16)
_cell_length_b 20.762(2)
_cell_length_c 24.831(3)
_cell_measurement_reflns_used 9640
_cell_measurement_temperature 150(2)
_cell_measurement_theta_max 28.22
_cell_measurement_theta_min 2.61
_cell_volume 6977.1(14)
_computing_structure_refinement 'SHELXL-2014/7 (Sheldrick, 2014)'
_diffrn_ambient_temperature 150(2)
_diffrn_measured_fraction_theta_full 0.963
_diffrn_measured_fraction_theta_max 0.963
_diffrn_measurement_device_type 'Bruker X8 Kappa CCD APEX II'
_diffrn_measurement_method '\f and \w scans'
_diffrn_radiation_type MoK\a
_diffrn_radiation_wavelength 0.71073
_diffrn_reflns_av_R_equivalents 0.0507
_diffrn_reflns_av_unetI/netI 0.0531
_diffrn_reflns_Laue_measured_fraction_full 0.963
_diffrn_reflns_Laue_measured_fraction_max 0.963
_diffrn_reflns_limit_h_max 18
_diffrn_reflns_limit_h_min -18
_diffrn_reflns_limit_k_max 24
_diffrn_reflns_limit_k_min -24
_diffrn_reflns_limit_l_max 28
_diffrn_reflns_limit_l_min -28
_diffrn_reflns_number 121671
_diffrn_reflns_point_group_measured_fraction_full 0.963
_diffrn_reflns_point_group_measured_fraction_max 0.963
_diffrn_reflns_theta_full 25.027
_diffrn_reflns_theta_max 25.027
_diffrn_reflns_theta_min 3.678
_diffrn_source 'fine-focus sealed tube'
_exptl_absorpt_coefficient_mu 3.348
_exptl_absorpt_correction_T_max 0.818
_exptl_absorpt_correction_T_min 0.732
_exptl_absorpt_correction_type multi-scan
_exptl_absorpt_process_details
; 
'SADABS V2012/1 (Bruker AXS Inc.)' 
;
_exptl_crystal_colour yellow
_exptl_crystal_density_diffrn 1.649
_exptl_crystal_description plate
_exptl_crystal_F_000 3378
_exptl_crystal_size_max 0.160
_exptl_crystal_size_mid 0.080
_exptl_crystal_size_min 0.060
_refine_diff_density_max 1.881
_refine_diff_density_min -1.151
_refine_diff_density_rms 0.195
_refine_ls_extinction_method none
_refine_ls_goodness_of_fit_ref 1.060
_refine_ls_hydrogen_treatment constr
_refine_ls_matrix_type full
_refine_ls_number_parameters 1604
_refine_ls_number_reflns 23766
_refine_ls_number_restraints 31
_refine_ls_restrained_S_all 1.061
_refine_ls_R_factor_all 0.0864
_refine_ls_R_factor_gt 0.0652
_refine_ls_shift/su_max 0.001
_refine_ls_shift/su_mean 0.000
_refine_ls_structure_factor_coef Fsqd
_refine_ls_weighting_details 'w=1/[\s^2^(Fo^2^)+(0.0490P)^2^+115.2167P] where P=(Fo^2^+2Fc^2^)/3'
_refine_ls_weighting_scheme calc
_refine_ls_wR_factor_gt 0.1398
_refine_ls_wR_factor_ref 0.1489
_reflns_Friedel_coverage 0.000
_reflns_number_gt 18630
_reflns_number_total 23766
_reflns_threshold_expression 'I > 2\s(I)'
_cod_data_source_file c5ra20454b2.cif
_cod_data_source_block em355aSQZ
_cod_depositor_comments
;
The following automatic conversions were performed:

'_exptl_absorpt_correction_type' value 'Multi-scan' changed to
'multi-scan' according to
/usr/data/users/saulius/crontab/automatic-downloads/rss-feeds/RSC/lib/dictionaries/cif_core.dic
dictionary named 'cif_core.dic' version 2.4.2 from 2011-04-26.

Automatic conversion script
Id: cif_fix_values 3271 2015-04-21 07:52:19Z andrius 
;
_cod_original_cell_volume 6977.1(13)
_cod_database_code 1540410
_shelx_shelxl_version_number 2014/7
_shelx_space_group_comment
;
The symmetry employed for this shelxl refinement is uniquely defined
by the following loop, which should always be used as a source of
symmetry information in preference to the above space-group names.
They are only intended as comments.
;
_shelx_estimated_absorpt_t_min 0.616
_shelx_estimated_absorpt_t_max 0.824
_platon_squeeze_void_probe_radius 1.20

loop_
_space_group_symop_operation_xyz
'x, y, z'
'-x, -y, -z'

loop_
_atom_site_label
_atom_site_type_symbol
_atom_site_fract_x
_atom_site_fract_y
_atom_site_fract_z
_atom_site_U_iso_or_equiv
_atom_site_adp_type
_atom_site_occupancy
_atom_site_site_symmetry_order
_atom_site_calc_flag
_atom_site_refinement_flags_posn
_atom_site_refinement_flags_adp
Gd6 Gd 0.54287(3) 0.23791(2) 0.33448(2) 0.02639(12) Uani 1 1 d . .
Gd4 Gd 0.65264(3) 0.33084(2) 0.24104(2) 0.02479(12) Uani 1 1 d . .
Gd7 Gd 0.34129(3) 0.06732(3) 0.26321(2) 0.03144(13) Uani 1 1 d . .
Gd1 Gd 0.86629(3) 0.41444(2) 0.19948(2) 0.02701(13) Uani 1 1 d . .
Gd2 Gd 0.68235(3) 0.49570(3) 0.18936(2) 0.02988(13) Uani 1 1 d . .
Gd3 Gd 0.93176(4) 0.59834(3) 0.20144(3) 0.03414(14) Uani 1 1 d . .
Gd5 Gd 0.39179(3) 0.19304(2) 0.18056(2) 0.02973(13) Uani 1 1 d . .
O2 O 0.8388(4) 0.5244(3) 0.2514(3) 0.0269(15) Uani 1 1 d . .
O14 O 0.4740(4) 0.1365(3) 0.2339(3) 0.0300(16) Uani 1 1 d . .
O10 O 0.8189(4) 0.3799(4) 0.2732(3) 0.0283(15) Uani 1 1 d . .
O11 O 0.5148(4) 0.2958(3) 0.2676(3) 0.0284(15) Uani 1 1 d . .
H999 H 0.4929 0.3363 0.2827 0.034 Uiso 1 1 calc R U
O9 O 0.6071(5) 0.4316(4) 0.2425(3) 0.0329(17) Uani 1 1 d . .
O13 O 0.6742(4) 0.2608(3) 0.3004(3) 0.0311(16) Uani 1 1 d . .
O8 O 0.7009(5) 0.3765(3) 0.1711(3) 0.0309(16) Uani 1 1 d . .
H777 H 0.6681 0.3423 0.1291 0.037 Uiso 1 1 calc R U
O12 O 0.5239(5) 0.2478(4) 0.1544(3) 0.0382(18) Uani 1 1 d . .
O19 O 0.6422(5) 0.2982(4) 0.4253(3) 0.0398(18) Uani 1 1 d . .
O1 O 0.8198(5) 0.4778(3) 0.1384(3) 0.0338(17) Uani 1 1 d . .
O18 O 0.1877(5) 0.0277(5) 0.2517(4) 0.055(2) Uani 1 1 d . .
O16 O 0.3945(6) -0.0211(4) 0.2702(4) 0.049(2) Uani 1 1 d . .
O15 O 0.2721(5) 0.0979(3) 0.1781(3) 0.0335(17) Uani 1 1 d . .
O20 O 0.3046(5) 0.1762(4) 0.0903(4) 0.044(2) Uani 1 1 d . .
O22 O 0.5750(7) 0.4147(5) 0.0893(4) 0.076(3) Uani 1 1 d . .
O21 O 0.3271(7) 0.2864(5) 0.2046(6) 0.089(4) Uani 1 1 d . .
O3 O 0.7694(5) 0.5965(4) 0.1752(3) 0.0358(17) Uani 1 1 d . .
O5 O 0.9972(5) 0.5132(4) 0.2265(3) 0.0380(18) Uani 1 1 d . .
O23 O 0.9438(7) 0.3410(5) 0.1945(4) 0.056(2) Uani 1 1 d . .
O7 O 0.5676(5) 0.5396(4) 0.1795(4) 0.047(2) Uani 1 1 d . .
O17 O 0.4868(5) 0.1336(4) 0.3480(4) 0.046(2) Uani 1 1 d . .
O6 O 0.9306(6) 0.6467(5) 0.1332(4) 0.060(2) Uani 1 1 d . .
O4 O 1.0710(6) 0.6767(5) 0.2713(5) 0.069(3) Uani 1 1 d . .
O24 O 0.3755(5) 0.1968(3) 0.2895(3) 0.0355(17) Uani 1 1 d . .
N10 N 0.4140(6) 0.0884(4) 0.1132(4) 0.031(2) Uani 1 1 d . .
N5 N 0.6837(6) 0.2222(5) 0.1847(4) 0.040(2) Uani 1 1 d . .
N3 N 0.7243(5) 0.5914(4) 0.2883(4) 0.0288(19) Uani 1 1 d . .
N2 N 1.0509(7) 0.5704(5) 0.1494(5) 0.052(3) Uani 1 1 d . .
N9 N 0.4660(7) 0.3129(6) 0.3910(5) 0.057(3) Uani 1 1 d . .
N4 N 0.7108(7) 0.4320(5) 0.3425(5) 0.052(3) Uani 1 1 d . .
N7 N 0.3206(8) 0.0724(5) 0.3633(5) 0.051(3) Uani 1 1 d . .
N6 N 0.2799(6) -0.0333(4) 0.1627(4) 0.032(2) Uani 1 1 d . .
N1 N 0.9083(6) 0.7070(5) 0.2658(5) 0.045(2) Uani 1 1 d . .
N11 N 0.8296(7) 0.3452(5) 0.0916(4) 0.045(2) Uani 1 1 d . .
C119 C 0.2474(19) 0.3580(15) 0.2597(12) 0.154(10) Uiso 1 1 d . .
H11A H 0.2266 0.3278 0.2818 0.231 Uiso 1 1 calc R U
H11B H 0.1993 0.3782 0.2479 0.231 Uiso 1 1 calc R U
H11C H 0.3076 0.3972 0.2850 0.231 Uiso 1 1 calc R U
C79 C 0.0773(19) 0.0470(14) 0.3654(10) 0.130(8) Uani 1 1 d . .
H79 H 0.0925 0.0589 0.4071 0.156 Uiso 1 1 calc R U
C122 C 0.468(2) 0.3516(18) -0.0029(15) 0.199(14) Uiso 1 1 d . .
H12A H 0.5263 0.3733 -0.0104 0.299 Uiso 1 1 calc R U
H12B H 0.4159 0.3614 -0.0259 0.299 Uiso 1 1 calc R U
H12C H 0.4522 0.2995 -0.0150 0.299 Uiso 1 1 calc R U
C121 C 0.483(2) 0.3856(15) 0.0670(13) 0.147(9) Uiso 1 1 d D .
C142 C 0.404(2) 0.3711(15) 0.1032(13) 0.161(10) Uiso 1 1 d D .
H14F H 0.3634 0.3202 0.0861 0.242 Uiso 1 1 calc R U
H14G H 0.3657 0.4008 0.0995 0.242 Uiso 1 1 calc R U
H14H H 0.4386 0.3838 0.1453 0.242 Uiso 1 1 calc R U
C27 C 0.8630(7) 0.5610(4) 0.3102(4) 0.022(2) Uani 1 1 d . .
C41 C 0.6401(7) 0.4688(6) 0.3467(6) 0.039(3) Uani 1 1 d . .
C38 C 0.9696(8) 0.6018(6) 0.4108(5) 0.041(3) Uani 1 1 d . .
H38 H 1.0260 0.6043 0.4376 0.049 Uiso 1 1 calc R U
C29 C 0.6856(7) 0.6387(5) 0.3015(5) 0.037(3) Uani 1 1 d . .
H29 H 0.7163 0.6755 0.3398 0.045 Uiso 1 1 calc R U
C107 C 0.5938(8) 0.0035(6) 0.1463(6) 0.046(3) Uani 1 1 d . .
H107 H 0.6237 -0.0253 0.1266 0.056 Uiso 1 1 calc R U
C88 C 0.6659(8) 0.3575(6) 0.4707(5) 0.039(3) Uani 1 1 d . .
C54 C 0.6333(8) 0.1997(6) 0.1199(6) 0.045(3) Uani 1 1 d . .
C62 C 0.4222(8) -0.0692(6) 0.2382(6) 0.043(3) Uani 1 1 d . .
C106 C 0.5276(8) 0.0227(6) 0.1135(6) 0.043(3) Uani 1 1 d . .
H106 H 0.5115 0.0070 0.0715 0.051 Uiso 1 1 calc R U
C58 C 0.1987(7) 0.0415(6) 0.1358(5) 0.034(3) Uani 1 1 d . .
C87 C 0.6025(7) 0.3947(6) 0.4779(5) 0.037(3) Uani 1 1 d . .
C36 C 0.8291(8) 0.6313(5) 0.3928(5) 0.038(3) Uani 1 1 d . .
H36 H 0.7887 0.6532 0.4077 0.045 Uiso 1 1 calc R U
C89 C 0.7555(8) 0.3873(7) 0.5142(5) 0.047(3) Uani 1 1 d . .
H89 H 0.7997 0.3637 0.5111 0.056 Uiso 1 1 calc R U
C55 C 0.7326(9) 0.1893(7) 0.2022(7) 0.057(4) Uani 1 1 d . .
H55 H 0.7424 0.1534 0.1734 0.068 Uiso 1 1 calc R U
C45 C 0.9582(7) 0.3747(6) 0.3330(5) 0.038(3) Uani 1 1 d . .
H45 H 0.9757 0.3580 0.2989 0.046 Uiso 1 1 calc R U
C61 C 0.3830(8) -0.0994(6) 0.1765(6) 0.045(3) Uani 1 1 d . .
C57 C 0.7449(7) 0.2358(5) 0.3091(5) 0.032(2) Uani 1 1 d . .
C2 C 0.8324(8) 0.7209(6) 0.2355(6) 0.044(3) Uani 1 1 d . .
C3 C 0.9541(9) 0.7451(6) 0.3218(6) 0.053(3) Uani 1 1 d . .
H3 H 0.9295 0.7782 0.3419 0.064 Uiso 1 1 calc R U
C56 C 0.7749(8) 0.2029(6) 0.2631(6) 0.044(3) Uani 1 1 d . .
C86 C 0.5072(9) 0.3689(6) 0.4391(6) 0.052(3) Uani 1 1 d . .
H86 H 0.4697 0.3962 0.4501 0.062 Uiso 1 1 calc R U
C51 C 0.4982(10) 0.5251(7) 0.3398(9) 0.064(4) Uani 1 1 d . .
H51 H 0.4496 0.5448 0.3383 0.077 Uiso 1 1 calc R U
C90 C 0.7803(10) 0.4499(8) 0.5611(6) 0.064(4) Uani 1 1 d . .
H90 H 0.8419 0.4689 0.5897 0.076 Uiso 1 1 calc R U
C70 C 0.1179(8) 0.0501(7) 0.1053(6) 0.044(3) Uani 1 1 d . .
H70 H 0.1161 0.0969 0.1117 0.052 Uiso 1 1 calc R U
C123 C 0.7864(8) 0.4458(6) 0.0789(5) 0.046(3) Uani 1 1 d . .
C97 C 0.5117(6) 0.0916(5) 0.2048(5) 0.024(2) Uani 1 1 d . U
C98 C 0.4842(7) 0.0659(5) 0.1429(5) 0.033(3) Uani 1 1 d . .
C28 C 0.8058(7) 0.5964(5) 0.3314(4) 0.026(2) Uani 1 1 d . .
C109 C 0.5780(7) 0.0703(5) 0.2363(5) 0.036(3) Uani 1 1 d . .
H109 H 0.5963 0.0871 0.2784 0.043 Uiso 1 1 calc R U
C44 C 0.8741(7) 0.3892(5) 0.3269(4) 0.027(2) Uani 1 1 d . .
C43 C 0.8556(8) 0.4192(5) 0.3793(5) 0.037(3) Uani 1 1 d . .
C99 C 0.3643(8) 0.0504(5) 0.0580(5) 0.038(3) Uani 1 1 d . .
H99 H 0.3718 0.0059 0.0414 0.045 Uiso 1 1 calc R U
C39 C 0.9462(6) 0.5660(5) 0.3511(5) 0.030(2) Uani 1 1 d . .
H39 H 0.9871 0.5440 0.3370 0.036 Uiso 1 1 calc R U
C40 C 0.5857(6) 0.4618(5) 0.2909(5) 0.030(2) Uani 1 1 d . .
C108 C 0.6174(8) 0.0253(5) 0.2073(6) 0.044(3) Uani 1 1 d . .
H108 H 0.6604 0.0095 0.2291 0.052 Uiso 1 1 calc R U
C37 C 0.9114(8) 0.6341(6) 0.4320(5) 0.044(3) Uani 1 1 d . .
H37 H 0.9273 0.6585 0.4735 0.053 Uiso 1 1 calc R U
C59 C 0.1990(8) -0.0272(6) 0.1262(5) 0.037(3) Uani 1 1 d . .
C1 C 0.7597(7) 0.6619(6) 0.1868(5) 0.036(3) Uani 1 1 d . .
C100 C 0.2985(8) 0.0687(6) 0.0190(5) 0.046(3) Uani 1 1 d . .
C30 C 0.6018(8) 0.6429(6) 0.2656(6) 0.043(3) Uani 1 1 d . .
C52 C 0.5116(7) 0.4887(6) 0.2879(6) 0.043(3) Uani 1 1 d . .
H52 H 0.4705 0.4819 0.2504 0.052 Uiso 1 1 calc R U
C53 C 0.5508(8) 0.2188(5) 0.1080(5) 0.042(3) Uani 1 1 d . .
C48 C 0.9186(12) 0.4302(6) 0.4352(6) 0.060(4) Uani 1 1 d . .
H48 H 0.9062 0.4503 0.4707 0.073 Uiso 1 1 calc R U
C42 C 0.7808(9) 0.4477(7) 0.3837(6) 0.052(3) Uani 1 1 d . .
H42 H 0.7875 0.4805 0.4211 0.063 Uiso 1 1 calc R U
C46 C 1.0154(9) 0.3841(7) 0.3876(7) 0.057(4) Uani 1 1 d . .
H46 H 1.0697 0.3708 0.3902 0.068 Uiso 1 1 calc R U
C92 C 0.6321(10) 0.4573(7) 0.5268(6) 0.058(4) Uani 1 1 d . .
H92 H 0.5891 0.4816 0.5320 0.070 Uiso 1 1 calc R U
C116 C 0.5319(11) 0.1718(7) 0.0022(6) 0.063(4) Uani 1 1 d . .
H116 H 0.4994 0.1624 -0.0381 0.076 Uiso 1 1 calc R U
C47 C 0.9968(11) 0.4117(8) 0.4376(7) 0.068(4) Uani 1 1 d . .
H47 H 1.0385 0.4183 0.4749 0.082 Uiso 1 1 calc R U
C110 C 0.7897(8) 0.2393(6) 0.3656(6) 0.043(3) Uani 1 1 d . .
H110 H 0.7713 0.2617 0.3977 0.052 Uiso 1 1 calc R U
C105 C 0.2621(8) 0.0234(7) -0.0426(6) 0.056(3) Uani 1 1 d . .
H105 H 0.2767 -0.0189 -0.0545 0.067 Uiso 1 1 calc R U
C35 C 0.5741(10) 0.7004(7) 0.2923(7) 0.062(4) Uani 1 1 d . .
H35 H 0.6122 0.7331 0.3314 0.075 Uiso 1 1 calc R U
C31 C 0.5490(8) 0.5946(7) 0.2073(6) 0.044(3) Uani 1 1 d . .
C60 C 0.3098(8) -0.0829(6) 0.1425(5) 0.039(3) Uani 1 1 d . .
H60 H 0.2815 -0.1116 0.1014 0.047 Uiso 1 1 calc R U
C13 C 0.6884(9) 0.6725(7) 0.1507(6) 0.049(3) Uani 1 1 d . .
H13 H 0.6427 0.6333 0.1169 0.059 Uiso 1 1 calc R U
C66 C 0.4147(10) -0.1515(6) 0.1447(7) 0.058(4) Uani 1 1 d . .
H66 H 0.3864 -0.1738 0.1028 0.070 Uiso 1 1 calc R U
C12 C 0.6823(10) 0.7405(7) 0.1634(7) 0.061(4) Uani 1 1 d . .
H12 H 0.6322 0.7477 0.1387 0.073 Uiso 1 1 calc R U
C91 C 0.7209(10) 0.4855(8) 0.5681(6) 0.067(4) Uani 1 1 d . .
H91 H 0.7400 0.5292 0.6008 0.081 Uiso 1 1 calc R U
C101 C 0.2753(8) 0.1307(6) 0.0340(6) 0.045(3) Uani 1 1 d . .
C102 C 0.2216(8) 0.1458(8) -0.0110(6) 0.058(4) Uani 1 1 d . .
H102 H 0.2072 0.1884 -0.0010 0.070 Uiso 1 1 calc R U
C115 C 0.6110(11) 0.1535(7) 0.0184(7) 0.066(4) Uani 1 1 d . .
H115 H 0.6307 0.1293 -0.0123 0.079 Uiso 1 1 calc R U
C68 C 0.0407(9) -0.0783(7) 0.0563(6) 0.060(4) Uani 1 1 d . .
H68 H -0.0131 -0.1191 0.0295 0.072 Uiso 1 1 calc R U
C67 C 0.1201(8) -0.0868(6) 0.0860(5) 0.049(3) Uani 1 1 d . .
H67 H 0.1217 -0.1338 0.0793 0.059 Uiso 1 1 calc R U
C49 C 0.6251(9) 0.5033(7) 0.3970(7) 0.057(4) Uani 1 1 d . .
H49 H 0.6626 0.5069 0.4345 0.068 Uiso 1 1 calc R U
C127 C 0.9388(10) 0.2791(7) 0.1605(7) 0.052(3) Uani 1 1 d . .
C72 C 0.4069(10) 0.0846(6) 0.4071(6) 0.059(4) Uani 1 1 d . .
C65 C 0.4852(11) -0.1704(8) 0.1732(10) 0.079(5) Uani 1 1 d . .
H65 H 0.5076 -0.2039 0.1514 0.095 Uiso 1 1 calc R U
C32 C 0.4701(9) 0.6089(9) 0.1780(7) 0.068(4) Uani 1 1 d . .
H32 H 0.4326 0.5788 0.1381 0.081 Uiso 1 1 calc R U
C75 C 0.1273(9) 0.0303(6) 0.2796(7) 0.049(3) Uani 1 1 d . .
C64 C 0.5232(10) -0.1388(8) 0.2354(10) 0.078(5) Uani 1 1 d . .
H64 H 0.5717 -0.1514 0.2560 0.093 Uiso 1 1 calc R U
C114 C 0.6612(11) 0.1676(8) 0.0744(7) 0.066(4) Uani 1 1 d . .
H114 H 0.7162 0.1554 0.0825 0.079 Uiso 1 1 calc R U
C34 C 0.4967(10) 0.7109(8) 0.2652(8) 0.067(4) Uani 1 1 d . .
H34 H 0.4769 0.7475 0.2853 0.080 Uiso 1 1 calc R U
C15 C 1.1145(9) 0.5475(7) 0.1837(7) 0.059(4) Uani 1 1 d . .
C117 C 0.5018(10) 0.2057(7) 0.0495(6) 0.058(4) Uani 1 1 d . .
H117 H 0.4481 0.2194 0.0408 0.070 Uiso 1 1 calc R U
C104 C 0.2079(9) 0.0387(10) -0.0842(6) 0.069(5) Uani 1 1 d . .
H104 H 0.1825 0.0064 -0.1244 0.082 Uiso 1 1 calc R U
C113 C 0.8501(10) 0.1740(7) 0.2775(8) 0.063(4) Uani 1 1 d . .
H113 H 0.8707 0.1507 0.2468 0.075 Uiso 1 1 calc R U
C69 C 0.0399(8) -0.0099(7) 0.0657(6) 0.053(3) Uani 1 1 d . .
H69 H -0.0147 -0.0036 0.0448 0.064 Uiso 1 1 calc R U
C126 C 0.8981(9) 0.2536(7) 0.0999(7) 0.055(4) Uani 1 1 d . .
C11 C 0.7492(11) 0.7969(7) 0.2118(8) 0.067(4) Uani 1 1 d . .
H11 H 0.7436 0.8429 0.2220 0.081 Uiso 1 1 calc R U
C33 C 0.4476(11) 0.6669(9) 0.2075(9) 0.078(5) Uani 1 1 d . .
H33 H 0.3958 0.6760 0.1864 0.093 Uiso 1 1 calc R U
C84 C 0.3220(7) 0.2286(6) 0.3115(6) 0.046(3) Uani 1 1 d . .
C96 C 0.2226(9) 0.1992(8) 0.2858(6) 0.062(4) Uani 1 1 d . .
H96 H 0.1939 0.1616 0.2479 0.074 Uiso 1 1 calc R U
C4 C 1.0408(10) 0.7404(7) 0.3559(6) 0.059(4) Uani 1 1 d . .
C125 C 0.8526(10) 0.2904(7) 0.0685(6) 0.064(4) Uani 1 1 d . .
H125 H 0.8378 0.2729 0.0266 0.077 Uiso 1 1 calc R U
C63 C 0.4913(9) -0.0900(7) 0.2670(8) 0.067(4) Uani 1 1 d . .
H63 H 0.5169 -0.0703 0.3092 0.080 Uiso 1 1 calc R U
C124 C 0.7866(10) 0.3768(7) 0.0525(6) 0.061(4) Uani 1 1 d . .
C111 C 0.8614(10) 0.2108(8) 0.3766(8) 0.070(4) Uani 1 1 d . .
H111 H 0.8898 0.2137 0.4158 0.084 Uiso 1 1 calc R U
C14 C 1.0870(8) 0.5205(6) 0.2253(6) 0.051(3) Uani 1 1 d . .
C50 C 0.5573(13) 0.5321(7) 0.3937(8) 0.077(5) Uani 1 1 d . .
H50 H 0.5497 0.5581 0.4293 0.092 Uiso 1 1 calc R U
C17 C 1.0054(12) 0.6027(8) 0.0646(7) 0.075(5) Uani 1 1 d . .
C112 C 0.8899(11) 0.1802(9) 0.3335(8) 0.068(4) Uani 1 1 d . .
H112 H 0.9395 0.1622 0.3421 0.082 Uiso 1 1 calc R U
C128 C 0.9762(12) 0.2344(8) 0.1843(8) 0.078(5) Uani 1 1 d . .
H128 H 1.0042 0.2500 0.2261 0.094 Uiso 1 1 calc R U
C16 C 1.0572(11) 0.5732(7) 0.1006(7) 0.064(4) Uani 1 1 d . .
H16 H 1.1000 0.5540 0.0860 0.077 Uiso 1 1 calc R U
C6 C 1.1767(11) 0.7057(8) 0.3676(9) 0.083(6) Uani 1 1 d . .
H6 H 1.2135 0.6816 0.3505 0.100 Uiso 1 1 calc R U
C130 C 0.9348(14) 0.1458(9) 0.0896(12) 0.101(7) Uani 1 1 d . .
H130 H 0.9334 0.1007 0.0655 0.121 Uiso 1 1 calc R U
C5 C 1.0942(10) 0.7060(7) 0.3301(7) 0.060(4) Uani 1 1 d . .
C129 C 0.9737(15) 0.1691(10) 0.1492(11) 0.097(7) Uani 1 1 d . .
H129 H 0.9993 0.1405 0.1669 0.116 Uiso 1 1 calc R U
C71 C 0.4915(9) 0.1159(6) 0.3981(6) 0.054(3) Uani 1 1 d . .
C103 C 0.1897(10) 0.1010(10) -0.0684(7) 0.073(4) Uani 1 1 d . .
H103 H 0.1542 0.1129 -0.0981 0.088 Uiso 1 1 calc R U
C135 C 0.7529(10) 0.4820(8) 0.0435(6) 0.063(4) Uani 1 1 d . .
H135 H 0.7559 0.5298 0.0611 0.076 Uiso 1 1 calc R U
C10 C 0.8235(10) 0.7873(7) 0.2454(7) 0.064(4) Uani 1 1 d . .
H10 H 0.8713 0.8279 0.2771 0.077 Uiso 1 1 calc R U
C74 C 0.1529(12) 0.0489(8) 0.3404(8) 0.069(4) Uani 1 1 d . .
C95 C 0.1665(13) 0.2254(10) 0.3159(9) 0.096(6) Uani 1 1 d . U
H95 H 0.0998 0.2054 0.2967 0.116 Uiso 1 1 calc R U
C131 C 0.8973(12) 0.1867(8) 0.0635(8) 0.085(5) Uani 1 1 d . .
H131 H 0.8711 0.1705 0.0215 0.102 Uiso 1 1 calc R U
C134 C 0.7153(14) 0.4462(11) -0.0177(7) 0.098(7) Uani 1 1 d . .
H134 H 0.6964 0.4707 -0.0426 0.118 Uiso 1 1 calc R U
C83 C 0.5796(11) 0.1281(8) 0.4349(7) 0.080(5) Uani 1 1 d . .
H83 H 0.6356 0.1478 0.4265 0.096 Uiso 1 1 calc R U
C8 C 1.1538(17) 0.7761(14) 0.4528(8) 0.123(10) Uani 1 1 d . .
H8 H 1.1768 0.8011 0.4946 0.148 Uiso 1 1 calc R U
C73 C 0.2448(12) 0.0669(8) 0.3790(7) 0.071(4) Uani 1 1 d . .
H73 H 0.2523 0.0759 0.4198 0.085 Uiso 1 1 calc R U
C76 C 0.0306(10) 0.0128(8) 0.2460(9) 0.078(5) Uani 1 1 d . .
H76 H 0.0128 0.0023 0.2044 0.093 Uiso 1 1 calc R U
C82 C 0.5834(14) 0.1101(11) 0.4857(9) 0.135(10) Uani 1 1 d . .
H82 H 0.6430 0.1179 0.5126 0.162 Uiso 1 1 calc R U
C18 C 0.9449(11) 0.6386(8) 0.0826(7) 0.068(4) Uani 1 1 d . .
C22 C 1.0158(15) 0.5950(10) 0.0083(8) 0.097(6) Uani 1 1 d . .
H22 H 1.0557 0.5710 -0.0045 0.117 Uiso 1 1 calc R U
C26 C 1.1476(10) 0.5046(9) 0.2653(9) 0.089(6) Uani 1 1 d . .
H26 H 1.1250 0.4838 0.2914 0.107 Uiso 1 1 calc R U
C19 C 0.9005(12) 0.6675(11) 0.0445(8) 0.095(6) Uani 1 1 d . .
H19 H 0.8616 0.6932 0.0564 0.114 Uiso 1 1 calc R U
C132 C 0.7411(13) 0.3405(9) -0.0090(6) 0.087(5) Uani 1 1 d . .
H132 H 0.7353 0.2920 -0.0273 0.104 Uiso 1 1 calc R U
C85 C 0.3639(9) 0.2886(8) 0.3638(8) 0.096(7) Uani 1 1 d . .
C7 C 1.2049(16) 0.7380(12) 0.4263(12) 0.116(9) Uani 1 1 d . .
H7 H 1.2599 0.7353 0.4504 0.139 Uiso 1 1 calc R U
C80 C 0.4146(14) 0.0675(9) 0.4583(7) 0.100(7) Uani 1 1 d . .
H80 H 0.3588 0.0462 0.4663 0.119 Uiso 1 1 calc R U
C23 C 1.2073(12) 0.5565(10) 0.1838(10) 0.098(7) Uani 1 1 d . .
H23 H 1.2284 0.5714 0.1548 0.118 Uiso 1 1 calc R U
C118 C 0.2617(15) 0.3107(11) 0.2020(10) 0.105(6) Uiso 1 1 d . .
C9 C 1.0704(13) 0.7781(10) 0.4192(8) 0.094(6) Uani 1 1 d . .
H9 H 1.0348 0.8029 0.4369 0.113 Uiso 1 1 calc R U
C93 C 0.3023(14) 0.3114(12) 0.3976(10) 0.111(6) Uani 1 1 d . U
H93 H 0.3304 0.3477 0.4361 0.133 Uiso 1 1 calc R U
C133 C 0.7054(16) 0.3754(12) -0.0422(7) 0.114(8) Uani 1 1 d . .
H133 H 0.6727 0.3500 -0.0835 0.136 Uiso 1 1 calc R U
C81 C 0.5010(15) 0.0810(11) 0.4967(9) 0.128(10) Uani 1 1 d . .
H81 H 0.5046 0.0703 0.5318 0.153 Uiso 1 1 calc R U
C21 C 0.9671(19) 0.6229(14) -0.0287(9) 0.122(9) Uani 1 1 d . .
H21 H 0.9725 0.6163 -0.0671 0.147 Uiso 1 1 calc R U
C94 C 0.2016(15) 0.2790(12) 0.3722(10) 0.118(7) Uani 1 1 d . U
H94 H 0.1609 0.2930 0.3926 0.142 Uiso 1 1 calc R U
C120 C 0.1949(15) 0.2931(12) 0.1445(10) 0.117(7) Uiso 1 1 d . .
H12D H 0.1983 0.3373 0.1367 0.175 Uiso 1 1 calc R U
H12E H 0.1307 0.2688 0.1437 0.175 Uiso 1 1 calc R U
H12F H 0.2105 0.2612 0.1139 0.175 Uiso 1 1 calc R U
C25 C 1.2390(13) 0.5183(13) 0.2676(13) 0.138(11) Uani 1 1 d . .
H25 H 1.2818 0.5108 0.2971 0.166 Uiso 1 1 calc R U
C24 C 1.2694(15) 0.5434(12) 0.2270(11) 0.113(7) Uani 1 1 d . U
H24 H 1.3332 0.5520 0.2279 0.135 Uiso 1 1 calc R U
C77 C -0.0376(15) 0.0112(10) 0.2742(12) 0.101(7) Uani 1 1 d . .
H77 H -0.1020 -0.0029 0.2510 0.122 Uiso 1 1 calc R U
C20 C 0.913(2) 0.6590(14) -0.0098(10) 0.126(9) Uani 1 1 d . .
H20 H 0.8823 0.6791 -0.0348 0.151 Uiso 1 1 calc R U
C78 C -0.0152(16) 0.0288(14) 0.3323(13) 0.130(10) Uani 1 1 d . .
H78 H -0.0625 0.0288 0.3507 0.156 Uiso 1 1 calc R U
N12 N 0.1574(12) 0.8081(8) 0.2472(8) 0.103(5) Uani 1 1 d . .
H200 H 0.1211 0.7676 0.2569 0.123 Uiso 1 1 calc R U
C137 C 0.0202(15) 0.8274(11) 0.1916(9) 0.108(6) Uiso 1 1 d . .
H13A H 0.0385 0.8343 0.1578 0.162 Uiso 1 1 calc R U
H13B H -0.0213 0.8540 0.2004 0.162 Uiso 1 1 calc R U
H13C H -0.0134 0.7761 0.1819 0.162 Uiso 1 1 calc R U
C139 C 0.2375(16) 0.8866(12) 0.3564(10) 0.124(8) Uiso 1 1 d . .
H13D H 0.1965 0.9143 0.3507 0.186 Uiso 1 1 calc R U
H13E H 0.2999 0.9189 0.3850 0.186 Uiso 1 1 calc R U
H13F H 0.2090 0.8500 0.3714 0.186 Uiso 1 1 calc R U
C136 C 0.103(2) 0.8531(16) 0.2420(14) 0.166(11) Uiso 1 1 d . .
H13G H 0.0834 0.8645 0.2778 0.199 Uiso 1 1 calc R U
H13H H 0.1454 0.8989 0.2430 0.199 Uiso 1 1 calc R U
C138 C 0.2489(19) 0.8487(15) 0.2951(12) 0.145(9) Uiso 1 1 d . .
H13I H 0.2880 0.8856 0.2838 0.174 Uiso 1 1 calc R U
H13J H 0.2828 0.8155 0.2999 0.174 Uiso 1 1 calc R U
C141 C 0.2419(13) 0.7395(10) 0.1964(9) 0.094(5) Uiso 1 1 d . .
H14A H 0.3062 0.7754 0.2164 0.141 Uiso 1 1 calc R U
H14B H 0.2377 0.7083 0.1574 0.141 Uiso 1 1 calc R U
H14C H 0.2271 0.7105 0.2205 0.141 Uiso 1 1 calc R U
C140 C 0.1718(15) 0.7771(12) 0.1887(10) 0.111(7) Uiso 1 1 d . .
H14D H 0.1960 0.8162 0.1744 0.134 Uiso 1 1 calc R U
H14E H 0.1106 0.7426 0.1588 0.134 Uiso 1 1 calc R U

loop_
_atom_site_aniso_label
_atom_site_aniso_U_11
_atom_site_aniso_U_22
_atom_site_aniso_U_33
_atom_site_aniso_U_23
_atom_site_aniso_U_13
_atom_site_aniso_U_12
Gd6 0.0240(2) 0.0213(2) 0.0333(3) 0.0105(2) 0.0102(2) 0.00630(19)
Gd4 0.0227(2) 0.0185(2) 0.0274(3) 0.0083(2) 0.0070(2) -0.00019(18)
Gd7 0.0297(3) 0.0214(2) 0.0400(3) 0.0124(2) 0.0117(2) 0.0029(2)
Gd1 0.0309(3) 0.0212(2) 0.0258(3) 0.0085(2) 0.0115(2) 0.0030(2)
Gd2 0.0259(3) 0.0270(3) 0.0288(3) 0.0148(2) -0.0005(2) 0.0006(2)
Gd3 0.0321(3) 0.0265(3) 0.0402(3) 0.0181(2) 0.0103(2) 0.0004(2)
Gd5 0.0233(2) 0.0203(2) 0.0405(3) 0.0120(2) 0.0059(2) 0.00296(19)
O2 0.026(3) 0.020(3) 0.024(4) 0.007(3) 0.004(3) -0.003(3)
O14 0.028(4) 0.018(3) 0.047(5) 0.013(3) 0.016(3) 0.006(3)
O10 0.023(3) 0.039(4) 0.017(4) 0.013(3) 0.002(3) 0.003(3)
O11 0.029(4) 0.019(3) 0.037(4) 0.010(3) 0.015(3) 0.006(3)
O9 0.033(4) 0.030(4) 0.044(5) 0.020(3) 0.020(3) 0.010(3)
O13 0.023(3) 0.029(4) 0.042(5) 0.020(3) 0.006(3) 0.006(3)
O8 0.033(4) 0.027(4) 0.021(4) 0.008(3) 0.005(3) -0.003(3)
O12 0.036(4) 0.029(4) 0.034(5) 0.008(3) 0.005(3) -0.001(3)
O19 0.040(4) 0.044(5) 0.033(5) 0.009(4) 0.008(4) 0.020(4)
O1 0.041(4) 0.027(4) 0.025(4) 0.011(3) 0.010(3) 0.000(3)
O18 0.034(4) 0.056(5) 0.066(6) 0.017(5) 0.024(4) 0.003(4)
O16 0.057(5) 0.044(5) 0.056(6) 0.031(4) 0.017(4) 0.024(4)
O15 0.025(4) 0.025(4) 0.040(5) 0.006(3) 0.006(3) 0.003(3)
O20 0.028(4) 0.040(4) 0.055(6) 0.020(4) 0.003(4) 0.006(3)
O22 0.062(6) 0.050(5) 0.069(7) 0.018(5) -0.030(5) -0.005(5)
O21 0.048(6) 0.050(6) 0.135(10) 0.013(6) -0.015(6) 0.024(5)
O3 0.044(4) 0.032(4) 0.035(4) 0.023(3) 0.009(3) 0.012(3)
O5 0.024(4) 0.035(4) 0.050(5) 0.012(4) 0.012(3) 0.006(3)
O23 0.082(6) 0.054(5) 0.052(6) 0.016(4) 0.041(5) 0.042(5)
O7 0.038(4) 0.053(5) 0.048(5) 0.024(4) 0.004(4) 0.017(4)
O17 0.049(5) 0.034(4) 0.050(5) 0.026(4) 0.006(4) 0.005(4)
O6 0.065(6) 0.070(6) 0.067(7) 0.051(5) 0.032(5) 0.021(5)
O4 0.046(5) 0.042(5) 0.084(8) 0.005(5) -0.005(5) 0.006(4)
O24 0.024(4) 0.026(4) 0.055(5) 0.011(3) 0.017(3) 0.006(3)
N10 0.026(4) 0.026(4) 0.025(5) 0.005(4) 0.004(4) -0.006(4)
N5 0.034(5) 0.037(5) 0.055(7) 0.024(5) 0.022(5) 0.011(4)
N3 0.026(4) 0.020(4) 0.038(5) 0.016(4) 0.005(4) 0.004(3)
N2 0.055(6) 0.038(6) 0.065(8) 0.022(5) 0.032(6) 0.006(5)
N9 0.041(6) 0.056(7) 0.065(8) 0.010(6) 0.007(5) 0.025(5)
N4 0.045(6) 0.048(6) 0.053(7) 0.034(5) 0.012(6) -0.008(5)
N7 0.062(7) 0.028(5) 0.044(7) 0.005(5) 0.010(6) -0.001(5)
N6 0.037(5) 0.017(4) 0.050(6) 0.016(4) 0.021(4) 0.010(4)
N1 0.036(5) 0.037(5) 0.050(7) 0.016(5) 0.007(5) 0.001(4)
N11 0.053(6) 0.035(5) 0.040(6) 0.010(5) 0.024(5) 0.002(5)
C79 0.14(2) 0.16(2) 0.073(14) 0.019(14) 0.047(15) 0.046(18)
C27 0.039(6) 0.010(4) 0.017(5) 0.005(4) 0.014(4) 0.003(4)
C41 0.030(6) 0.040(6) 0.058(8) 0.023(6) 0.031(6) 0.009(5)
C38 0.034(6) 0.045(7) 0.022(6) 0.009(5) -0.007(5) -0.001(5)
C29 0.037(6) 0.022(5) 0.044(7) 0.010(5) 0.003(5) 0.008(5)
C107 0.040(7) 0.027(6) 0.070(10) 0.013(6) 0.022(6) 0.010(5)
C88 0.040(6) 0.050(7) 0.024(6) 0.018(6) 0.011(5) 0.007(5)
C54 0.042(7) 0.043(7) 0.049(8) 0.015(6) 0.029(6) 0.002(5)
C62 0.038(6) 0.024(6) 0.077(10) 0.029(6) 0.020(6) 0.012(5)
C106 0.036(6) 0.032(6) 0.059(8) 0.014(6) 0.025(6) 0.005(5)
C58 0.020(5) 0.041(6) 0.055(8) 0.033(6) 0.016(5) 0.012(5)
C87 0.037(6) 0.036(6) 0.033(7) 0.005(5) 0.020(5) 0.009(5)
C36 0.043(6) 0.021(5) 0.043(7) 0.010(5) 0.011(5) 0.008(5)
C89 0.041(7) 0.059(8) 0.032(7) 0.012(6) 0.003(5) 0.017(6)
C55 0.047(7) 0.035(7) 0.085(12) 0.023(7) 0.027(8) 0.004(6)
C45 0.036(6) 0.037(6) 0.045(7) 0.023(5) 0.011(5) 0.013(5)
C61 0.049(7) 0.024(6) 0.066(9) 0.019(6) 0.030(7) 0.008(5)
C57 0.027(5) 0.020(5) 0.049(7) 0.013(5) 0.019(5) 0.004(4)
C2 0.045(7) 0.030(6) 0.067(9) 0.029(6) 0.024(6) 0.011(5)
C3 0.058(8) 0.033(6) 0.061(10) 0.017(7) 0.024(7) 0.001(6)
C56 0.041(7) 0.029(6) 0.052(8) 0.009(6) 0.020(6) -0.001(5)
C86 0.047(7) 0.040(7) 0.054(8) -0.005(6) 0.012(6) 0.020(6)
C51 0.046(8) 0.042(7) 0.119(15) 0.027(9) 0.050(9) 0.020(6)
C90 0.051(8) 0.061(9) 0.054(9) 0.004(8) 0.005(7) 0.011(7)
C70 0.036(6) 0.054(7) 0.060(8) 0.034(7) 0.023(6) 0.024(6)
C123 0.046(7) 0.038(7) 0.034(7) 0.012(6) 0.006(6) -0.006(5)
C97 0.014(4) 0.015(4) 0.039(6) 0.010(4) 0.013(4) -0.002(3)
C98 0.030(5) 0.024(5) 0.045(7) 0.021(5) 0.013(5) 0.000(4)
C28 0.027(5) 0.020(5) 0.024(6) 0.006(4) 0.007(4) 0.001(4)
C109 0.033(6) 0.017(5) 0.056(8) 0.010(5) 0.019(5) 0.008(4)
C44 0.033(5) 0.020(5) 0.028(6) 0.010(4) 0.011(5) 0.007(4)
C43 0.041(6) 0.020(5) 0.057(8) 0.017(5) 0.025(6) 0.014(5)
C99 0.041(6) 0.021(5) 0.040(7) 0.008(5) 0.012(6) -0.001(5)
C39 0.020(5) 0.021(5) 0.035(7) 0.008(5) 0.002(4) -0.006(4)
C40 0.019(5) 0.024(5) 0.050(7) 0.017(5) 0.014(5) 0.005(4)
C108 0.035(6) 0.023(5) 0.074(10) 0.024(6) 0.018(6) 0.005(5)
C37 0.051(7) 0.042(7) 0.030(7) 0.012(5) 0.002(6) 0.014(6)
C59 0.040(6) 0.041(6) 0.028(6) 0.017(5) 0.008(5) 0.008(5)
C1 0.031(6) 0.039(6) 0.040(7) 0.032(5) 0.012(5) -0.002(5)
C100 0.035(6) 0.036(6) 0.043(8) 0.004(6) 0.007(6) -0.009(5)
C30 0.046(7) 0.026(6) 0.068(9) 0.030(6) 0.020(6) 0.017(5)
C52 0.027(6) 0.037(6) 0.068(9) 0.026(6) 0.012(6) 0.010(5)
C53 0.046(7) 0.020(5) 0.034(7) 0.005(5) 0.008(6) -0.016(5)
C48 0.111(12) 0.036(7) 0.029(7) 0.009(6) 0.029(8) 0.017(7)
C42 0.056(8) 0.053(8) 0.049(9) 0.029(7) 0.022(7) 0.007(6)
C46 0.037(7) 0.049(8) 0.074(11) 0.026(7) -0.002(7) 0.013(6)
C92 0.060(9) 0.060(8) 0.043(8) 0.004(7) 0.016(7) 0.020(7)
C116 0.074(10) 0.044(7) 0.032(8) 0.012(6) 0.009(7) -0.028(7)
C47 0.083(11) 0.062(9) 0.048(10) 0.018(8) -0.003(8) 0.030(8)
C110 0.038(6) 0.040(6) 0.063(9) 0.033(6) 0.015(6) 0.018(5)
C105 0.036(7) 0.063(8) 0.044(8) 0.009(7) 0.008(6) -0.001(6)
C35 0.053(8) 0.056(8) 0.086(11) 0.034(8) 0.024(8) 0.022(7)
C31 0.036(6) 0.051(7) 0.053(8) 0.038(7) 0.008(6) 0.013(6)
C60 0.039(6) 0.028(6) 0.047(7) 0.012(5) 0.020(6) 0.003(5)
C13 0.056(8) 0.055(8) 0.049(8) 0.040(7) 0.016(6) 0.016(6)
C66 0.081(10) 0.035(7) 0.071(10) 0.016(7) 0.043(8) 0.028(7)
C12 0.064(9) 0.051(8) 0.096(12) 0.051(9) 0.030(8) 0.036(7)
C91 0.069(10) 0.052(8) 0.047(9) -0.015(7) 0.006(8) 0.017(7)
C101 0.031(6) 0.042(7) 0.044(8) 0.014(6) 0.003(6) -0.006(5)
C102 0.035(7) 0.068(9) 0.059(10) 0.025(8) -0.002(6) 0.011(6)
C115 0.058(9) 0.043(8) 0.063(11) 0.002(7) 0.011(8) -0.008(7)
C68 0.041(7) 0.056(9) 0.053(9) 0.004(7) -0.001(6) 0.001(6)
C67 0.045(7) 0.040(7) 0.044(8) 0.010(6) 0.007(6) 0.001(5)
C49 0.033(7) 0.066(9) 0.073(10) 0.027(8) 0.030(7) 0.007(6)
C127 0.065(8) 0.051(8) 0.070(10) 0.034(7) 0.050(8) 0.031(7)
C72 0.071(9) 0.035(7) 0.049(9) 0.016(6) 0.020(7) -0.012(6)
C65 0.069(10) 0.046(8) 0.157(19) 0.050(11) 0.061(12) 0.038(8)
C32 0.043(8) 0.095(11) 0.082(11) 0.064(10) 0.012(7) 0.027(8)
C75 0.049(7) 0.030(6) 0.074(10) 0.025(6) 0.035(7) 0.006(5)
C64 0.046(8) 0.054(9) 0.147(18) 0.051(11) 0.035(10) 0.022(7)
C114 0.066(9) 0.059(9) 0.062(11) 0.020(8) 0.025(8) 0.005(7)
C34 0.055(9) 0.063(9) 0.096(13) 0.042(9) 0.017(9) 0.035(7)
C15 0.049(8) 0.058(8) 0.080(11) 0.032(8) 0.034(8) 0.014(6)
C117 0.057(8) 0.056(8) 0.043(9) 0.020(7) 0.018(7) -0.011(6)
C104 0.034(7) 0.106(13) 0.028(8) 0.009(8) -0.008(6) -0.002(8)
C113 0.058(9) 0.046(8) 0.091(12) 0.014(8) 0.051(9) 0.019(7)
C69 0.028(6) 0.069(9) 0.053(8) 0.020(7) 0.004(6) 0.011(6)
C126 0.057(8) 0.040(7) 0.066(10) 0.006(7) 0.037(7) 0.017(6)
C11 0.073(10) 0.032(7) 0.116(14) 0.029(8) 0.046(10) 0.032(7)
C33 0.059(9) 0.094(12) 0.129(16) 0.084(12) 0.036(11) 0.050(9)
C84 0.026(6) 0.051(7) 0.056(8) 0.008(6) 0.009(6) 0.021(5)
C96 0.047(8) 0.066(9) 0.059(9) -0.001(7) 0.013(7) 0.030(7)
C4 0.057(8) 0.045(8) 0.048(9) 0.025(7) 0.001(7) -0.016(7)
C125 0.070(9) 0.047(8) 0.043(8) -0.011(7) 0.022(7) -0.001(7)
C63 0.055(8) 0.043(7) 0.116(13) 0.046(8) 0.026(8) 0.022(7)
C124 0.067(9) 0.053(8) 0.029(7) 0.000(6) 0.013(7) -0.012(7)
C111 0.059(9) 0.084(11) 0.088(12) 0.059(10) 0.019(9) 0.033(8)
C14 0.043(7) 0.037(6) 0.078(10) 0.032(7) 0.025(7) 0.006(5)
C50 0.090(12) 0.046(8) 0.072(12) -0.008(8) 0.052(10) 0.002(8)
C17 0.086(11) 0.067(10) 0.051(10) 0.027(8) 0.033(9) -0.016(9)
C112 0.063(9) 0.081(11) 0.078(12) 0.038(9) 0.034(9) 0.033(8)
C128 0.093(12) 0.071(10) 0.114(14) 0.037(10) 0.073(11) 0.060(9)
C16 0.085(11) 0.056(9) 0.053(10) 0.028(7) 0.038(8) 0.007(7)
C6 0.059(9) 0.050(8) 0.100(14) 0.044(9) -0.029(9) -0.015(7)
C130 0.108(15) 0.047(10) 0.16(2) 0.019(13) 0.077(16) 0.033(10)
C5 0.056(9) 0.032(7) 0.061(10) 0.017(7) -0.003(8) -0.010(6)
C129 0.128(17) 0.084(13) 0.15(2) 0.065(14) 0.100(16) 0.070(13)
C71 0.045(7) 0.029(6) 0.064(9) 0.017(6) -0.001(7) -0.006(5)
C103 0.044(8) 0.106(13) 0.058(11) 0.025(10) 0.006(7) 0.024(9)
C135 0.078(10) 0.060(9) 0.041(9) 0.029(7) 0.006(7) 0.010(7)
C10 0.061(9) 0.040(7) 0.090(12) 0.021(8) 0.028(8) 0.017(7)
C74 0.075(11) 0.053(8) 0.077(12) 0.009(8) 0.053(10) 0.012(7)
C95 0.081(8) 0.095(9) 0.100(10) 0.005(7) 0.025(7) 0.048(7)
C131 0.086(12) 0.048(9) 0.091(13) -0.010(9) 0.041(10) 0.006(8)
C134 0.135(16) 0.099(14) 0.037(10) 0.047(10) 0.000(10) 0.007(12)
C83 0.071(10) 0.077(10) 0.078(12) 0.059(9) -0.003(9) -0.005(8)
C8 0.100(17) 0.14(2) 0.041(11) 0.035(12) -0.030(11) -0.048(14)
C73 0.091(12) 0.064(9) 0.059(10) 0.013(8) 0.051(10) 0.018(9)
C76 0.057(9) 0.066(10) 0.126(15) 0.039(10) 0.052(10) 0.022(8)
C82 0.099(14) 0.119(16) 0.102(16) 0.077(13) -0.047(12) -0.061(12)
C18 0.076(10) 0.070(10) 0.052(10) 0.047(8) 0.016(8) -0.003(8)
C22 0.122(16) 0.083(12) 0.071(13) 0.036(10) 0.049(12) -0.007(11)
C26 0.058(9) 0.116(13) 0.164(18) 0.120(14) 0.052(11) 0.050(9)
C19 0.083(12) 0.126(16) 0.076(13) 0.071(12) 0.023(10) 0.006(11)
C132 0.121(14) 0.074(11) 0.024(8) -0.002(8) 0.009(8) 0.006(10)
C85 0.035(7) 0.068(10) 0.110(14) -0.048(10) -0.013(8) 0.021(7)
C7 0.085(15) 0.096(16) 0.13(2) 0.080(16) -0.027(14) -0.019(12)
C80 0.108(14) 0.090(12) 0.059(11) 0.050(10) 0.004(10) -0.030(10)
C23 0.076(11) 0.109(14) 0.18(2) 0.100(15) 0.082(13) 0.050(10)
C9 0.089(13) 0.089(12) 0.063(12) 0.021(10) 0.014(10) -0.016(10)
C93 0.093(9) 0.116(10) 0.113(10) 0.014(7) 0.031(8) 0.053(8)
C133 0.16(2) 0.113(17) 0.024(9) 0.022(10) -0.013(10) 0.027(15)
C81 0.110(15) 0.136(17) 0.085(14) 0.088(14) -0.032(12) -0.031(13)
C21 0.15(2) 0.13(2) 0.054(13) 0.042(14) 0.032(14) -0.009(16)
C94 0.099(9) 0.124(10) 0.127(11) 0.016(8) 0.043(8) 0.060(8)
C25 0.069(12) 0.19(2) 0.27(3) 0.20(2) 0.085(16) 0.074(14)
C24 0.089(9) 0.126(10) 0.141(11) 0.057(8) 0.051(8) 0.048(8)
C77 0.090(14) 0.074(12) 0.15(2) 0.038(14) 0.062(15) 0.037(10)
C20 0.16(2) 0.14(2) 0.072(16) 0.074(15) 0.018(15) 0.026(18)
C78 0.073(14) 0.16(2) 0.15(2) 0.021(19) 0.079(16) 0.027(14)
N12 0.109(12) 0.082(10) 0.130(15) 0.059(10) 0.042(11) 0.031(9)

loop_
_atom_type_symbol
_atom_type_description
_atom_type_scat_dispersion_real
_atom_type_scat_dispersion_imag
_atom_type_scat_source
C C 0.0033 0.0016 'International Tables Vol C Tables 4.2.6.8 and 6.1.1.4'
H H 0.0000 0.0000 'International Tables Vol C Tables 4.2.6.8 and 6.1.1.4'
Gd Gd -0.1653 3.9035 'International Tables Vol C Tables 4.2.6.8 and 6.1.1.4'
N N 0.0061 0.0033 'International Tables Vol C Tables 4.2.6.8 and 6.1.1.4'
O O 0.0106 0.0060 'International Tables Vol C Tables 4.2.6.8 and 6.1.1.4'

loop_
_geom_angle_atom_site_label_1
_geom_angle_atom_site_label_2
_geom_angle_atom_site_label_3
_geom_angle
O19 Gd6 O17 95.9(3)
O19 Gd6 O11 121.0(3)
O17 Gd6 O11 142.4(3)
O19 Gd6 O13 88.0(3)
O17 Gd6 O13 120.0(3)
O11 Gd6 O13 72.4(2)
O19 Gd6 O24 135.1(3)
O17 Gd6 O24 75.1(3)
O11 Gd6 O24 73.3(2)
O13 Gd6 O24 135.0(2)
O19 Gd6 N9 72.4(3)
O17 Gd6 N9 101.4(3)
O11 Gd6 N9 84.4(3)
O13 Gd6 N9 136.0(3)
O24 Gd6 N9 66.7(3)
O19 Gd6 O14 154.9(2)
O17 Gd6 O14 71.8(3)
O11 Gd6 O14 76.4(2)
O13 Gd6 O14 80.1(2)
O24 Gd6 O14 64.2(2)
N9 Gd6 O14 130.5(3)
O19 Gd6 Gd7 134.4(2)
O17 Gd6 Gd7 40.6(2)
O11 Gd6 Gd7 101.83(15)
O13 Gd6 Gd7 121.95(17)
O24 Gd6 Gd7 41.50(16)
N9 Gd6 Gd7 98.8(2)
O14 Gd6 Gd7 44.05(14)
O19 Gd6 Gd5 162.2(2)
O17 Gd6 Gd5 101.4(2)
O11 Gd6 Gd5 41.38(15)
O13 Gd6 Gd5 87.08(16)
O24 Gd6 Gd5 48.00(18)
N9 Gd6 Gd5 99.7(2)
O14 Gd6 Gd5 39.61(15)
Gd7 Gd6 Gd5 61.683(15)
O19 Gd6 Gd4 104.2(2)
O17 Gd6 Gd4 146.5(2)
O11 Gd6 Gd4 36.17(15)
O13 Gd6 Gd4 36.54(15)
O24 Gd6 Gd4 106.67(18)
N9 Gd6 Gd4 110.0(3)
O14 Gd6 Gd4 79.04(14)
Gd7 Gd6 Gd4 120.469(19)
Gd5 Gd6 Gd4 62.808(15)
O10 Gd4 O8 71.1(2)
O10 Gd4 O11 146.8(2)
O8 Gd4 O11 138.9(2)
O10 Gd4 O13 85.2(2)
O8 Gd4 O13 146.6(2)
O11 Gd4 O13 71.7(2)
O10 Gd4 O9 103.6(2)
O8 Gd4 O9 70.6(2)
O11 Gd4 O9 81.4(2)
O13 Gd4 O9 139.8(2)
O10 Gd4 O12 139.3(2)
O8 Gd4 O12 82.0(2)
O11 Gd4 O12 71.0(2)
O13 Gd4 O12 103.3(2)
O9 Gd4 O12 95.2(2)
O10 Gd4 N5 81.1(3)
O8 Gd4 N5 83.4(3)
O11 Gd4 N5 111.0(2)
O13 Gd4 N5 69.7(3)
O9 Gd4 N5 149.9(3)
O12 Gd4 N5 65.5(3)
O10 Gd4 N4 71.3(3)
O8 Gd4 N4 110.2(3)
O11 Gd4 N4 82.2(3)
O13 Gd4 N4 82.5(3)
O9 Gd4 N4 64.3(3)
O12 Gd4 N4 148.7(3)
N5 Gd4 N4 142.3(3)
O10 Gd4 Gd1 35.60(15)
O8 Gd4 Gd1 35.76(16)
O11 Gd4 Gd1 170.86(15)
O13 Gd4 Gd1 115.90(15)
O9 Gd4 Gd1 89.42(16)
O12 Gd4 Gd1 110.61(18)
N5 Gd4 Gd1 77.26(19)
N4 Gd4 Gd1 93.5(2)
O10 Gd4 Gd6 116.23(16)
O8 Gd4 Gd6 171.59(15)
O11 Gd4 Gd6 35.68(16)
O13 Gd4 Gd6 36.30(16)
O9 Gd4 Gd6 110.05(16)
O12 Gd4 Gd6 89.60(18)
N5 Gd4 Gd6 93.5(2)
N4 Gd4 Gd6 76.95(19)
Gd1 Gd4 Gd6 150.879(17)
O10 Gd4 Gd5 161.91(17)
O8 Gd4 Gd5 114.45(16)
O11 Gd4 Gd5 37.28(16)
O13 Gd4 Gd5 82.05(15)
O9 Gd4 Gd5 94.45(16)
O12 Gd4 Gd5 34.65(18)
N5 Gd4 Gd5 82.4(2)
N4 Gd4 Gd5 119.3(2)
Gd1 Gd4 Gd5 145.234(19)
Gd6 Gd4 Gd5 57.282(14)
O10 Gd4 Gd2 81.39(16)
O8 Gd4 Gd2 37.22(17)
O11 Gd4 Gd2 114.26(15)
O13 Gd4 Gd2 161.23(16)
O9 Gd4 Gd2 34.58(16)
O12 Gd4 Gd2 95.46(17)
N5 Gd4 Gd2 120.5(2)
N4 Gd4 Gd2 80.8(2)
Gd1 Gd4 Gd2 56.900(13)
Gd6 Gd4 Gd2 144.524(17)
Gd5 Gd4 Gd2 113.758(16)
O18 Gd7 O16 107.2(3)
O18 Gd7 O17 135.1(3)
O16 Gd7 O17 78.8(3)
O18 Gd7 O24 101.1(3)
O16 Gd7 O24 148.0(3)
O17 Gd7 O24 70.5(2)
O18 Gd7 O15 77.7(3)
O16 Gd7 O15 133.0(3)
O17 Gd7 O15 131.0(2)
O24 Gd7 O15 67.3(2)
O18 Gd7 N6 79.9(3)
O16 Gd7 N6 70.2(3)
O17 Gd7 N6 139.7(3)
O24 Gd7 N6 130.6(3)
O15 Gd7 N6 64.8(2)
O18 Gd7 O14 148.0(3)
O16 Gd7 O14 97.5(3)
O17 Gd7 O14 68.7(2)
O24 Gd7 O14 63.0(2)
O15 Gd7 O14 70.6(2)
N6 Gd7 O14 90.1(2)
O18 Gd7 N7 70.8(3)
O16 Gd7 N7 83.8(3)
O17 Gd7 N7 65.6(3)
O24 Gd7 N7 91.7(3)
O15 Gd7 N7 137.9(3)
N6 Gd7 N7 132.7(3)
O14 Gd7 N7 133.1(3)
O18 Gd7 Gd6 137.8(2)
O16 Gd7 Gd6 108.2(2)
O17 Gd7 Gd6 36.95(16)
O24 Gd7 Gd6 40.01(15)
O15 Gd7 Gd6 94.07(15)
N6 Gd7 Gd6 133.90(18)
O14 Gd7 Gd6 43.82(15)
N7 Gd7 Gd6 91.0(2)
O18 Gd7 Gd5 110.1(2)
O16 Gd7 Gd5 130.8(2)
O17 Gd7 Gd5 95.85(17)
O24 Gd7 Gd5 46.79(18)
O15 Gd7 Gd5 35.84(15)
N6 Gd7 Gd5 85.94(18)
O14 Gd7 Gd5 38.45(15)
N7 Gd7 Gd5 138.5(2)
Gd6 Gd7 Gd5 59.746(15)
O23 Gd1 O5 94.2(3)
O23 Gd1 O10 88.3(3)
O5 Gd1 O10 119.2(3)
O23 Gd1 O8 123.5(3)
O5 Gd1 O8 141.9(2)
O10 Gd1 O8 71.7(2)
O23 Gd1 O1 134.3(3)
O5 Gd1 O1 75.8(2)
O10 Gd1 O1 135.8(2)
O8 Gd1 O1 73.6(2)
O23 Gd1 O2 152.6(3)
O5 Gd1 O2 69.7(2)
O10 Gd1 O2 81.2(2)
O8 Gd1 O2 77.0(2)
O1 Gd1 O2 64.9(2)
O23 Gd1 N11 73.1(3)
O5 Gd1 N11 107.0(3)
O10 Gd1 N11 131.3(3)
O8 Gd1 N11 81.9(3)
O1 Gd1 N11 67.9(3)
O2 Gd1 N11 132.0(3)
O23 Gd1 Gd3 131.4(2)
O5 Gd1 Gd3 40.19(18)
O10 Gd1 Gd3 124.12(17)
O8 Gd1 Gd3 102.20(16)
O1 Gd1 Gd3 41.19(16)
O2 Gd1 Gd3 44.80(14)
N11 Gd1 Gd3 100.7(2)
O23 Gd1 Gd2 165.4(2)
O5 Gd1 Gd2 100.12(18)
O10 Gd1 Gd2 87.12(16)
O8 Gd1 Gd2 41.95(16)
O1 Gd1 Gd2 48.69(17)
O2 Gd1 Gd2 39.47(14)
N11 Gd1 Gd2 99.9(2)
Gd3 Gd1 Gd2 61.797(15)
O23 Gd1 Gd4 105.9(2)
O5 Gd1 Gd4 144.66(19)
O10 Gd1 Gd4 35.75(15)
O8 Gd1 Gd4 36.24(16)
O1 Gd1 Gd4 107.27(17)
O2 Gd1 Gd4 79.77(14)
N11 Gd1 Gd4 106.6(2)
Gd3 Gd1 Gd4 121.613(18)
Gd2 Gd1 Gd4 63.260(15)
O7 Gd2 O3 85.1(3)
O7 Gd2 O2 141.0(3)
O3 Gd2 O2 76.9(2)
O7 Gd2 O9 87.6(3)
O3 Gd2 O9 155.8(2)
O2 Gd2 O9 94.9(2)
O7 Gd2 O22 78.7(3)
O3 Gd2 O22 104.2(3)
O2 Gd2 O22 139.1(3)
O9 Gd2 O22 96.9(3)
O7 Gd2 O8 138.9(3)
O3 Gd2 O8 129.6(2)
O2 Gd2 O8 76.2(2)
O9 Gd2 O8 68.2(2)
O22 Gd2 O8 72.3(3)
O7 Gd2 N3 75.4(3)
O3 Gd2 N3 78.9(3)
O2 Gd2 N3 67.3(2)
O9 Gd2 N3 77.0(2)
O22 Gd2 N3 153.6(3)
O8 Gd2 N3 126.3(2)
O7 Gd2 O1 139.2(3)
O3 Gd2 O1 65.0(2)
O2 Gd2 O1 60.6(2)
O9 Gd2 O1 130.7(2)
O22 Gd2 O1 82.4(3)
O8 Gd2 O1 64.7(2)
N3 Gd2 O1 121.2(2)
O7 Gd2 Gd1 177.2(2)
O3 Gd2 Gd1 96.29(18)
O2 Gd2 Gd1 41.81(15)
O9 Gd2 Gd1 92.10(16)
O22 Gd2 Gd1 98.6(3)
O8 Gd2 Gd1 38.75(15)
N3 Gd2 Gd1 107.22(18)
O1 Gd2 Gd1 40.30(14)
O7 Gd2 Gd3 123.1(2)
O3 Gd2 Gd3 38.84(17)
O2 Gd2 Gd3 42.46(15)
O9 Gd2 Gd3 137.32(17)
O22 Gd2 Gd3 116.4(3)
O8 Gd2 Gd3 96.08(15)
N3 Gd2 Gd3 82.79(18)
O1 Gd2 Gd3 40.19(13)
Gd1 Gd2 Gd3 58.709(15)
O7 Gd2 Gd4 119.2(2)
O3 Gd2 Gd4 154.23(17)
O2 Gd2 Gd4 78.34(15)
O9 Gd2 Gd4 34.37(16)
O22 Gd2 Gd4 89.9(2)
O8 Gd2 Gd4 34.95(15)
N3 Gd2 Gd4 98.08(17)
O1 Gd2 Gd4 96.43(14)
Gd1 Gd2 Gd4 59.839(13)
Gd3 Gd2 Gd4 115.517(17)
O6 Gd3 O4 99.4(4)
O6 Gd3 O5 134.9(3)
O4 Gd3 O5 80.9(3)
O6 Gd3 O1 98.5(3)
O4 Gd3 O1 153.0(3)
O5 Gd3 O1 72.1(2)
O6 Gd3 O3 79.3(3)
O4 Gd3 O3 134.4(3)
O5 Gd3 O3 131.5(2)
O1 Gd3 O3 69.0(2)
O6 Gd3 N1 88.3(3)
O4 Gd3 N1 69.4(3)
O5 Gd3 N1 131.6(3)
O1 Gd3 N1 131.3(3)
O3 Gd3 N1 65.0(3)
O6 Gd3 O2 149.0(3)
O4 Gd3 O2 107.7(3)
O5 Gd3 O2 65.9(2)
O1 Gd3 O2 62.8(2)
O3 Gd3 O2 71.1(2)
N1 Gd3 O2 87.3(3)
O6 Gd3 N2 70.9(4)
O4 Gd3 N2 79.1(4)
O5 Gd3 N2 64.9(3)
O1 Gd3 N2 87.9(3)
O3 Gd3 N2 138.9(3)
N1 Gd3 N2 138.8(3)
O2 Gd3 N2 128.3(3)
O6 Gd3 Gd1 134.8(3)
O4 Gd3 Gd1 114.9(2)
O5 Gd3 Gd1 37.16(16)
O1 Gd3 Gd1 40.15(16)
O3 Gd3 Gd1 95.00(15)
N1 Gd3 Gd1 130.0(2)
O2 Gd3 Gd1 42.80(14)
N2 Gd3 Gd1 87.0(2)
O6 Gd3 Gd2 110.7(2)
O4 Gd3 Gd2 139.9(3)
O5 Gd3 Gd2 94.97(16)
O1 Gd3 Gd2 47.20(17)
O3 Gd3 Gd2 36.71(15)
N1 Gd3 Gd2 85.2(2)
O2 Gd3 Gd2 38.37(14)
N2 Gd3 Gd2 135.1(2)
Gd1 Gd3 Gd2 59.494(14)
O20 Gd5 O15 87.5(3)
O20 Gd5 O12 85.7(3)
O15 Gd5 O12 154.6(2)
O20 Gd5 O14 141.8(3)
O15 Gd5 O14 76.7(2)
O12 Gd5 O14 93.9(2)
O20 Gd5 O21 80.1(3)
O15 Gd5 O21 100.1(3)
O12 Gd5 O21 102.8(3)
O14 Gd5 O21 136.4(3)
O20 Gd5 O11 136.8(2)
O15 Gd5 O11 129.4(2)
O12 Gd5 O11 68.9(2)
O14 Gd5 O11 76.5(2)
O21 Gd5 O11 72.6(3)
O20 Gd5 N10 75.3(3)
O15 Gd5 N10 78.1(2)
O12 Gd5 N10 76.5(2)
O14 Gd5 N10 67.6(3)
O21 Gd5 N10 155.4(3)
O11 Gd5 N10 127.5(2)
O20 Gd5 O24 140.8(2)
O15 Gd5 O24 64.7(2)
O12 Gd5 O24 130.9(2)
O14 Gd5 O24 60.7(2)
O21 Gd5 O24 78.4(4)
O11 Gd5 O24 64.7(2)
N10 Gd5 O24 121.1(2)
O20 Gd5 Gd6 175.10(19)
O15 Gd5 Gd6 96.20(18)
O12 Gd5 Gd6 92.22(18)
O14 Gd5 Gd6 42.72(16)
O21 Gd5 Gd6 96.0(3)
O11 Gd5 Gd6 38.41(15)
N10 Gd5 Gd6 108.55(19)
O24 Gd5 Gd6 39.92(14)
O20 Gd5 Gd7 125.66(19)
O15 Gd5 Gd7 39.27(18)
O12 Gd5 Gd7 135.45(18)
O14 Gd5 Gd7 41.63(15)
O21 Gd5 Gd7 112.4(3)
O11 Gd5 Gd7 95.88(15)
N10 Gd5 Gd7 81.97(19)
O24 Gd5 Gd7 40.44(14)
Gd6 Gd5 Gd7 58.570(15)
O20 Gd5 Gd4 117.01(19)
O15 Gd5 Gd4 154.08(18)
O12 Gd5 Gd4 34.71(17)
O14 Gd5 Gd4 78.42(15)
O21 Gd5 Gd4 92.9(2)
O11 Gd5 Gd4 35.17(15)
N10 Gd5 Gd4 98.98(17)
O24 Gd5 Gd4 96.50(13)
Gd6 Gd5 Gd4 59.910(14)
Gd7 Gd5 Gd4 114.899(18)
C27 O2 Gd2 118.8(6)
C27 O2 Gd1 129.5(5)
Gd2 O2 Gd1 98.7(2)
C27 O2 Gd3 111.8(5)
Gd2 O2 Gd3 99.2(2)
Gd1 O2 Gd3 92.4(2)
C97 O14 Gd5 118.4(6)
C97 O14 Gd6 131.5(6)
Gd5 O14 Gd6 97.7(2)
C97 O14 Gd7 110.6(5)
Gd5 O14 Gd7 99.9(2)
Gd6 O14 Gd7 92.1(2)
C44 O10 Gd1 127.7(6)
C44 O10 Gd4 123.6(6)
Gd1 O10 Gd4 108.7(2)
Gd6 O11 Gd4 108.1(3)
Gd6 O11 Gd5 100.2(2)
Gd4 O11 Gd5 107.5(3)
Gd6 O11 H999 113.3
Gd4 O11 H999 113.3
Gd5 O11 H999 113.3
C40 O9 Gd4 115.6(6)
C40 O9 Gd2 125.1(6)
Gd4 O9 Gd2 111.1(3)
C57 O13 Gd6 127.2(6)
C57 O13 Gd4 125.5(6)
Gd6 O13 Gd4 107.2(2)
Gd1 O8 Gd4 108.0(3)
Gd1 O8 Gd2 99.3(2)
Gd4 O8 Gd2 107.8(3)
Gd1 O8 H777 113.5
Gd4 O8 H777 113.5
Gd2 O8 H777 113.5
C53 O12 Gd5 127.9(6)
C53 O12 Gd4 114.1(6)
Gd5 O12 Gd4 110.6(3)
C88 O19 Gd6 141.8(7)
C123 O1 Gd1 120.8(7)
C123 O1 Gd3 130.1(6)
Gd1 O1 Gd3 98.7(2)
C123 O1 Gd2 114.1(7)
Gd1 O1 Gd2 91.0(2)
Gd3 O1 Gd2 92.6(2)
C75 O18 Gd7 143.2(9)
C62 O16 Gd7 139.5(7)
C58 O15 Gd5 136.2(6)
C58 O15 Gd7 112.0(6)
Gd5 O15 Gd7 104.9(2)
C101 O20 Gd5 140.8(7)
C121 O22 Gd2 132.1(16)
C118 O21 Gd5 154.2(12)
C1 O3 Gd2 128.8(6)
C1 O3 Gd3 116.1(6)
Gd2 O3 Gd3 104.5(2)
C14 O5 Gd1 131.4(7)
C14 O5 Gd3 117.6(6)
Gd1 O5 Gd3 102.7(3)
C127 O23 Gd1 140.6(9)
C31 O7 Gd2 139.2(7)
C71 O17 Gd6 133.2(7)
C71 O17 Gd7 117.2(6)
Gd6 O17 Gd7 102.4(3)
C18 O6 Gd3 142.0(10)
C5 O4 Gd3 130.7(9)
C84 O24 Gd6 123.1(7)
C84 O24 Gd7 122.4(7)
Gd6 O24 Gd7 98.5(2)
C84 O24 Gd5 120.3(7)
Gd6 O24 Gd5 92.1(2)
Gd7 O24 Gd5 92.8(2)
C99 N10 C98 118.7(9)
C99 N10 Gd5 127.4(7)
C98 N10 Gd5 113.6(6)
C55 N5 C54 119.9(11)
C55 N5 Gd4 131.0(10)
C54 N5 Gd4 109.0(7)
C29 N3 C28 118.7(9)
C29 N3 Gd2 127.2(7)
C28 N3 Gd2 113.8(6)
C16 N2 C15 119.9(12)
C16 N2 Gd3 129.5(11)
C15 N2 Gd3 110.6(8)
C86 N9 C85 118.8(11)
C86 N9 Gd6 127.4(8)
C85 N9 Gd6 113.8(8)
C42 N4 C41 122.2(12)
C42 N4 Gd4 127.6(10)
C41 N4 Gd4 110.1(7)
C73 N7 C72 118.1(13)
C73 N7 Gd7 129.3(10)
C72 N7 Gd7 112.6(8)
C60 N6 C59 120.5(10)
C60 N6 Gd7 130.8(8)
C59 N6 Gd7 108.7(6)
C3 N1 C2 120.1(11)
C3 N1 Gd3 127.5(9)
C2 N1 Gd3 112.2(8)
C125 N11 C124 118.6(11)
C125 N11 Gd1 127.5(10)
C124 N11 Gd1 113.5(7)
C118 C119 H11A 109.5
C118 C119 H11B 109.5
H11A C119 H11B 109.5
C118 C119 H11C 109.5
H11A C119 H11C 109.5
H11B C119 H11C 109.5
C78 C79 C74 123(2)
C78 C79 H79 118.3
C74 C79 H79 118.3
C121 C122 H12A 109.5
C121 C122 H12B 109.5
H12A C122 H12B 109.5
C121 C122 H12C 109.5
H12A C122 H12C 109.5
H12B C122 H12C 109.5
O22 C121 C122 101(2)
O22 C121 C142 128(2)
C122 C121 C142 129(3)
C121 C142 H14F 109.5
C121 C142 H14G 109.5
H14F C142 H14G 109.5
C121 C142 H14H 109.5
H14F C142 H14H 109.5
H14G C142 H14H 109.5
O2 C27 C28 119.8(9)
O2 C27 C39 121.6(9)
C28 C27 C39 118.6(9)
C49 C41 C40 121.5(11)
C49 C41 N4 126.6(12)
C40 C41 N4 111.8(10)
C39 C38 C37 119.9(10)
C39 C38 H38 120.0
C37 C38 H38 120.0
N3 C29 C30 128.2(10)
N3 C29 H29 115.9
C30 C29 H29 115.9
C108 C107 C106 121.3(11)
C108 C107 H107 119.4
C106 C107 H107 119.4
O19 C88 C89 121.3(11)
O19 C88 C87 121.6(10)
C89 C88 C87 117.1(11)
C114 C54 C53 120.4(13)
C114 C54 N5 126.5(12)
C53 C54 N5 113.0(10)
O16 C62 C63 119.0(13)
O16 C62 C61 121.5(10)
C63 C62 C61 119.6(12)
C107 C106 C98 119.3(12)
C107 C106 H106 120.4
C98 C106 H106 120.4
O15 C58 C59 119.4(9)
O15 C58 C70 121.5(10)
C59 C58 C70 118.8(10)
C92 C87 C88 118.8(11)
C92 C87 C86 117.6(11)
C88 C87 C86 123.5(10)
C37 C36 C28 120.3(11)
C37 C36 H36 119.9
C28 C36 H36 119.9
C90 C89 C88 120.9(12)
C90 C89 H89 119.5
C88 C89 H89 119.5
N5 C55 C56 123.1(13)
N5 C55 H55 118.5
C56 C55 H55 118.5
C46 C45 C44 120.9(12)
C46 C45 H45 119.6
C44 C45 H45 119.6
C62 C61 C66 118.7(12)
C62 C61 C60 124.0(11)
C66 C61 C60 117.2(12)
O13 C57 C110 119.8(10)
O13 C57 C56 123.1(11)
C110 C57 C56 117.0(10)
C10 C2 N1 126.4(12)
C10 C2 C1 116.4(12)
N1 C2 C1 117.1(10)
N1 C3 C4 124.3(13)
N1 C3 H3 117.8
C4 C3 H3 117.8
C57 C56 C55 125.0(12)
C57 C56 C113 118.4(12)
C55 C56 C113 116.4(12)
N9 C86 C87 127.8(11)
N9 C86 H86 116.1
C87 C86 H86 116.1
C50 C51 C52 118.6(12)
C50 C51 H51 120.7
C52 C51 H51 120.7
C91 C90 C89 122.4(13)
C91 C90 H90 118.8
C89 C90 H90 118.8
C69 C70 C58 120.0(11)
C69 C70 H70 120.0
C58 C70 H70 120.0
O1 C123 C124 119.3(11)
O1 C123 C135 120.2(11)
C124 C123 C135 120.4(12)
O14 C97 C109 120.5(9)
O14 C97 C98 120.3(9)
C109 C97 C98 119.1(9)
C97 C98 C106 119.8(10)
C97 C98 N10 116.2(9)
C106 C98 N10 124.0(10)
C27 C28 C36 119.3(9)
C27 C28 N3 116.4(9)
C36 C28 N3 124.2(9)
C108 C109 C97 121.1(11)
C108 C109 H109 119.5
C97 C109 H109 119.5
O10 C44 C45 120.3(9)
O10 C44 C43 122.4(9)
C45 C44 C43 117.1(10)
C44 C43 C48 119.9(10)
C44 C43 C42 126.1(11)
C48 C43 C42 113.7(11)
N10 C99 C100 126.6(10)
N10 C99 H99 116.7
C100 C99 H99 116.7
C38 C39 C27 121.5(10)
C38 C39 H39 119.2
C27 C39 H39 119.2
O9 C40 C41 119.5(9)
O9 C40 C52 122.6(10)
C41 C40 C52 117.8(10)
C109 C108 C107 119.3(11)
C109 C108 H108 120.3
C107 C108 H108 120.3
C38 C37 C36 120.2(11)
C38 C37 H37 119.9
C36 C37 H37 119.9
C58 C59 C67 120.4(10)
C58 C59 N6 116.5(9)
C67 C59 N6 123.0(10)
O3 C1 C13 122.1(10)
O3 C1 C2 117.0(9)
C13 C1 C2 120.7(11)
C101 C100 C105 116.5(12)
C101 C100 C99 126.6(11)
C105 C100 C99 116.4(11)
C31 C30 C35 120.1(11)
C31 C30 C29 123.9(10)
C35 C30 C29 116.0(12)
C51 C52 C40 120.1(12)
C51 C52 H52 120.0
C40 C52 H52 120.0
O12 C53 C117 123.3(12)
O12 C53 C54 118.1(10)
C117 C53 C54 118.5(12)
C47 C48 C43 119.7(12)
C47 C48 H48 120.2
C43 C48 H48 120.2
N4 C42 C43 123.6(13)
N4 C42 H42 118.2
C43 C42 H42 118.2
C47 C46 C45 121.8(13)
C47 C46 H46 119.1
C45 C46 H46 119.1
C91 C92 C87 122.5(13)
C91 C92 H92 118.7
C87 C92 H92 118.7
C115 C116 C117 116.6(13)
C115 C116 H116 121.7
C117 C116 H116 121.7
C46 C47 C48 120.5(13)
C46 C47 H47 119.8
C48 C47 H47 119.8
C57 C110 C111 122.0(13)
C57 C110 H110 119.0
C111 C110 H110 119.0
C104 C105 C100 122.2(14)
C104 C105 H105 118.9
C100 C105 H105 118.9
C34 C35 C30 123.3(15)
C34 C35 H35 118.3
C30 C35 H35 118.3
O7 C31 C30 124.7(10)
O7 C31 C32 119.4(12)
C30 C31 C32 115.8(13)
N6 C60 C61 125.5(11)
N6 C60 H60 117.3
C61 C60 H60 117.3
C1 C13 C12 120.3(13)
C1 C13 H13 119.9
C12 C13 H13 119.9
C65 C66 C61 121.6(15)
C65 C66 H66 119.2
C61 C66 H66 119.2
C11 C12 C13 119.4(12)
C11 C12 H12 120.3
C13 C12 H12 120.3
C90 C91 C92 118.3(12)
C90 C91 H91 120.9
C92 C91 H91 120.9
O20 C101 C102 119.3(12)
O20 C101 C100 121.4(11)
C102 C101 C100 119.3(12)
C103 C102 C101 121.3(14)
C103 C102 H102 119.4
C101 C102 H102 119.4
C114 C115 C116 124.2(15)
C114 C115 H115 117.9
C116 C115 H115 117.9
C67 C68 C69 119.0(12)
C67 C68 H68 120.5
C69 C68 H68 120.5
C68 C67 C59 120.8(12)
C68 C67 H67 119.6
C59 C67 H67 119.6
C50 C49 C41 119.9(14)
C50 C49 H49 120.0
C41 C49 H49 120.0
O23 C127 C126 122.4(12)
O23 C127 C128 121.2(14)
C126 C127 C128 116.3(13)
C71 C72 C80 116.7(14)
C71 C72 N7 117.3(12)
C80 C72 N7 126.0(13)
C66 C65 C64 118.1(14)
C66 C65 H65 120.9
C64 C65 H65 120.9
C33 C32 C31 120.4(15)
C33 C32 H32 119.8
C31 C32 H32 119.8
O18 C75 C74 122.2(13)
O18 C75 C76 118.5(14)
C74 C75 C76 119.3(13)
C63 C64 C65 121.1(15)
C63 C64 H64 119.5
C65 C64 H64 119.5
C115 C114 C54 119.9(16)
C115 C114 H114 120.1
C54 C114 H114 120.1
C35 C34 C33 117.2(15)
C35 C34 H34 121.4
C33 C34 H34 121.4
C23 C15 C14 116.2(14)
C23 C15 N2 125.2(13)
C14 C15 N2 118.2(11)
C53 C117 C116 120.3(14)
C53 C117 H117 119.8
C116 C117 H117 119.8
C105 C104 C103 119.7(14)
C105 C104 H104 120.2
C103 C104 H104 120.2
C112 C113 C56 120.6(13)
C112 C113 H113 119.7
C56 C113 H113 119.7
C68 C69 C70 120.9(11)
C68 C69 H69 119.5
C70 C69 H69 119.5
C127 C126 C131 121.1(15)
C127 C126 C125 123.8(11)
C131 C126 C125 115.2(15)
C10 C11 C12 120.2(12)
C10 C11 H11 119.9
C12 C11 H11 119.9
C34 C33 C32 122.9(13)
C34 C33 H33 118.6
C32 C33 H33 118.6
O24 C84 C85 119.2(10)
O24 C84 C96 121.0(11)
C85 C84 C96 119.5(11)
C95 C96 C84 120.1(14)
C95 C96 H96 120.0
C84 C96 H96 120.0
C5 C4 C9 121.6(15)
C5 C4 C3 123.5(13)
C9 C4 C3 114.9(16)
N11 C125 C126 126.8(13)
N11 C125 H125 116.6
C126 C125 H125 116.6
C64 C63 C62 120.8(16)
C64 C63 H63 119.6
C62 C63 H63 119.6
C123 C124 C132 118.7(15)
C123 C124 N11 117.3(10)
C132 C124 N11 123.9(14)
C112 C111 C110 121.0(15)
C112 C111 H111 119.5
C110 C111 H111 119.5
O5 C14 C26 120.8(12)
O5 C14 C15 116.5(11)
C26 C14 C15 122.6(12)
C49 C50 C51 121.9(14)
C49 C50 H50 119.0
C51 C50 H50 119.0
C22 C17 C18 118.9(18)
C22 C17 C16 117.5(18)
C18 C17 C16 123.7(13)
C111 C112 C113 121.0(15)
C111 C112 H112 119.5
C113 C112 H112 119.5
C129 C128 C127 122.6(18)
C129 C128 H128 118.7
C127 C128 H128 118.7
N2 C16 C17 125.9(15)
N2 C16 H16 117.1
C17 C16 H16 117.1
C7 C6 C5 122(2)
C7 C6 H6 118.9
C5 C6 H6 118.9
C129 C130 C131 120.5(17)
C129 C130 H130 119.8
C131 C130 H130 119.8
O4 C5 C4 121.3(13)
O4 C5 C6 120.5(17)
C4 C5 C6 118.1(16)
C130 C129 C128 120.0(19)
C130 C129 H129 120.0
C128 C129 H129 120.0
C83 C71 O17 117.7(12)
C83 C71 C72 123.8(14)
O17 C71 C72 118.4(11)
C102 C103 C104 120.9(15)
C102 C103 H103 119.5
C104 C103 H103 119.5
C134 C135 C123 118.7(15)
C134 C135 H135 120.7
C123 C135 H135 120.7
C11 C10 C2 122.7(13)
C11 C10 H10 118.6
C2 C10 H10 118.6
C75 C74 C73 125.7(13)
C75 C74 C79 116.2(17)
C73 C74 C79 118.0(17)
C96 C95 C94 124.4(17)
C96 C95 H95 117.8
C94 C95 H95 117.8
C130 C131 C126 119.5(18)
C130 C131 H131 120.2
C126 C131 H131 120.2
C133 C134 C135 120.0(15)
C133 C134 H134 120.0
C135 C134 H134 120.0
C71 C83 C82 117.1(16)
C71 C83 H83 121.4
C82 C83 H83 121.4
C9 C8 C7 121(2)
C9 C8 H8 119.3
C7 C8 H8 119.3
N7 C73 C74 125.2(14)
N7 C73 H73 117.4
C74 C73 H73 117.4
C77 C76 C75 120.1(19)
C77 C76 H76 120.0
C75 C76 H76 120.0
C81 C82 C83 120.2(17)
C81 C82 H82 119.9
C83 C82 H82 119.9
O6 C18 C19 119.1(17)
O6 C18 C17 122.4(13)
C19 C18 C17 118.5(16)
C21 C22 C17 120(2)
C21 C22 H22 120.0
C17 C22 H22 120.0
C25 C26 C14 120.4(15)
C25 C26 H26 119.8
C14 C26 H26 119.8
C20 C19 C18 121(2)
C20 C19 H19 119.7
C18 C19 H19 119.7
C133 C132 C124 119.5(17)
C133 C132 H132 120.3
C124 C132 H132 120.3
C84 C85 N9 117.1(11)
C84 C85 C93 118.6(14)
N9 C85 C93 121.9(14)
C6 C7 C8 120(2)
C6 C7 H7 119.9
C8 C7 H7 119.9
C81 C80 C72 120.9(17)
C81 C80 H80 119.6
C72 C80 H80 119.6
C15 C23 C24 120.2(17)
C15 C23 H23 119.9
C24 C23 H23 119.9
O21 C118 C120 118(2)
O21 C118 C119 123(2)
C120 C118 C119 119(2)
C8 C9 C4 116(2)
C8 C9 H9 121.8
C4 C9 H9 121.8
C94 C93 C85 120.4(18)
C94 C93 H93 119.8
C85 C93 H93 119.8
C132 C133 C134 122.0(15)
C132 C133 H133 119.0
C134 C133 H133 119.0
C80 C81 C82 121.1(16)
C80 C81 H81 119.4
C82 C81 H81 119.4
C20 C21 C22 120(2)
C20 C21 H21 120.0
C22 C21 H21 120.0
C95 C94 C93 116.0(18)
C95 C94 H94 122.0
C93 C94 H94 122.0
C118 C120 H12D 109.5
C118 C120 H12E 109.5
H12D C120 H12E 109.5
C118 C120 H12F 109.5
H12D C120 H12F 109.5
H12E C120 H12F 109.5
C26 C25 C24 119.4(18)
C26 C25 H25 120.3
C24 C25 H25 120.3
C25 C24 C23 121.0(18)
C25 C24 H24 119.5
C23 C24 H24 119.5
C78 C77 C76 122(2)
C78 C77 H77 119.1
C76 C77 H77 119.1
C21 C20 C19 122(2)
C21 C20 H20 119.1
C19 C20 H20 119.1
C77 C78 C79 119.0(19)
C77 C78 H78 120.5
C79 C78 H78 120.5
C136 N12 C138 111(2)
C136 N12 C140 109.6(19)
C138 N12 C140 110.9(18)
C136 N12 H200 108.5
C138 N12 H200 108.5
C140 N12 H200 108.5
C136 C137 H13A 109.5
C136 C137 H13B 109.5
H13A C137 H13B 109.5
C136 C137 H13C 109.5
H13A C137 H13C 109.5
H13B C137 H13C 109.5
C138 C139 H13D 109.5
C138 C139 H13E 109.5
H13D C139 H13E 109.5
C138 C139 H13F 109.5
H13D C139 H13F 109.5
H13E C139 H13F 109.5
C137 C136 N12 119(2)
C137 C136 H13G 107.6
N12 C136 H13G 107.6
C137 C136 H13H 107.6
N12 C136 H13H 107.6
H13G C136 H13H 107.0
N12 C138 C139 113(2)
N12 C138 H13I 109.0
C139 C138 H13I 109.0
N12 C138 H13J 109.0
C139 C138 H13J 109.0
H13I C138 H13J 107.8
C140 C141 H14A 109.5
C140 C141 H14B 109.5
H14A C141 H14B 109.5
C140 C141 H14C 109.5
H14A C141 H14C 109.5
H14B C141 H14C 109.5
N12 C140 C141 109.8(17)
N12 C140 H14D 109.7
C141 C140 H14D 109.7
N12 C140 H14E 109.7
C141 C140 H14E 109.7
H14D C140 H14E 108.2

loop_
_geom_bond_atom_site_label_1
_geom_bond_atom_site_label_2
_geom_bond_distance
Gd6 O19 2.194(7)
Gd6 O17 2.253(7)
Gd6 O11 2.339(7)
Gd6 O13 2.360(7)
Gd6 O24 2.379(7)
Gd6 N9 2.521(10)
Gd6 O14 2.536(7)
Gd6 Gd7 3.6595(8)
Gd6 Gd5 3.7046(9)
Gd6 Gd4 3.8099(7)
Gd4 O10 2.346(6)
Gd4 O8 2.365(7)
Gd4 O11 2.366(6)
Gd4 O13 2.374(6)
Gd4 O9 2.377(7)
Gd4 O12 2.383(7)
Gd4 N5 2.531(9)
Gd4 N4 2.557(11)
Gd4 Gd1 3.8050(7)
Gd4 Gd5 3.9166(8)
Gd4 Gd2 3.9301(7)
Gd7 O18 2.219(8)
Gd7 O16 2.241(7)
Gd7 O17 2.440(8)
Gd7 O24 2.452(7)
Gd7 O15 2.473(7)
Gd7 N6 2.533(9)
Gd7 O14 2.546(6)
Gd7 N7 2.555(11)
Gd7 Gd5 3.7756(8)
Gd1 O23 2.180(8)
Gd1 O5 2.264(7)
Gd1 O10 2.338(6)
Gd1 O8 2.338(7)
Gd1 O1 2.385(7)
Gd1 O2 2.487(6)
Gd1 N11 2.503(10)
Gd1 Gd3 3.6565(8)
Gd1 Gd2 3.6866(8)
Gd2 O7 2.208(8)
Gd2 O3 2.328(7)
Gd2 O2 2.371(6)
Gd2 O9 2.390(7)
Gd2 O22 2.456(9)
Gd2 O8 2.497(7)
Gd2 N3 2.498(9)
Gd2 O1 2.770(7)
Gd2 Gd3 3.7709(8)
Gd3 O6 2.198(8)
Gd3 O4 2.265(9)
Gd3 O5 2.418(7)
Gd3 O1 2.436(7)
Gd3 O3 2.442(7)
Gd3 N1 2.542(10)
Gd3 O2 2.579(6)
Gd3 N2 2.581(10)
Gd5 O20 2.215(8)
Gd5 O15 2.288(6)
Gd5 O12 2.379(7)
Gd5 O14 2.383(7)
Gd5 O21 2.409(9)
Gd5 O11 2.488(6)
Gd5 N10 2.502(9)
Gd5 O24 2.755(8)
O2 C27 1.351(11)
O14 C97 1.358(11)
O10 C44 1.340(12)
O11 H999 1.0000
O9 C40 1.348(13)
O13 C57 1.338(12)
O8 H777 1.0000
O12 C53 1.353(14)
O19 C88 1.307(13)
O1 C123 1.346(13)
O18 C75 1.291(14)
O16 C62 1.326(14)
O15 C58 1.347(12)
O20 C101 1.338(14)
O22 C121 1.31(3)
O21 C118 1.25(2)
O3 C1 1.364(13)
O5 C14 1.366(13)
O23 C127 1.294(15)
O7 C31 1.300(15)
O17 C71 1.382(15)
O6 C18 1.297(17)
O4 C5 1.331(17)
O24 C84 1.313(12)
N10 C99 1.298(13)
N10 C98 1.433(13)
N5 C55 1.236(15)
N5 C54 1.492(16)
N3 C29 1.290(13)
N3 C28 1.417(12)
N2 C16 1.254(16)
N2 C15 1.424(17)
N9 C86 1.287(15)
N9 C85 1.453(16)
N4 C42 1.204(15)
N4 C41 1.505(15)
N7 C73 1.306(17)
N7 C72 1.428(17)
N6 C60 1.268(13)
N6 C59 1.429(14)
N1 C3 1.301(16)
N1 C2 1.395(15)
N11 C125 1.305(17)
N11 C124 1.456(18)
C119 C118 1.59(3)
C119 H11A 0.9800
C119 H11B 0.9800
C119 H11C 0.9800
C79 C78 1.37(3)
C79 C74 1.44(3)
C79 H79 0.9500
C122 C121 1.61(4)
C122 H12A 0.9800
C122 H12B 0.9800
C122 H12C 0.9800
C121 C142 1.68(4)
C142 H14F 0.9800
C142 H14G 0.9800
C142 H14H 0.9800
C27 C28 1.398(13)
C27 C39 1.409(14)
C41 C49 1.360(17)
C41 C40 1.393(16)
C38 C39 1.368(15)
C38 C37 1.374(16)
C38 H38 0.9500
C29 C30 1.439(15)
C29 H29 0.9500
C107 C108 1.381(18)
C107 C106 1.381(17)
C107 H107 0.9500
C88 C89 1.399(16)
C88 C87 1.419(16)
C54 C114 1.367(18)
C54 C53 1.433(17)
C62 C63 1.390(17)
C62 C61 1.393(18)
C106 C98 1.404(15)
C106 H106 0.9500
C58 C59 1.380(15)
C58 C70 1.394(14)
C87 C92 1.383(16)
C87 C86 1.426(16)
C36 C37 1.395(15)
C36 C28 1.402(15)
C36 H36 0.9500
C89 C90 1.367(18)
C89 H89 0.9500
C55 C56 1.418(19)
C55 H55 0.9500
C45 C46 1.369(17)
C45 C44 1.403(14)
C45 H45 0.9500
C61 C66 1.420(16)
C61 C60 1.435(17)
C57 C110 1.388(16)
C57 C56 1.400(16)
C2 C10 1.381(16)
C2 C1 1.425(16)
C3 C4 1.462(19)
C3 H3 0.9500
C56 C113 1.471(18)
C86 H86 0.9500
C51 C50 1.38(2)
C51 C52 1.391(19)
C51 H51 0.9500
C90 C91 1.341(19)
C90 H90 0.9500
C70 C69 1.391(17)
C70 H70 0.9500
C123 C124 1.400(18)
C123 C135 1.407(17)
C97 C109 1.392(14)
C97 C98 1.397(15)
C109 C108 1.379(15)
C109 H109 0.9500
C44 C43 1.406(15)
C43 C48 1.422(18)
C43 C42 1.450(17)
C99 C100 1.447(17)
C99 H99 0.9500
C39 H39 0.9500
C40 C52 1.405(14)
C108 H108 0.9500
C37 H37 0.9500
C59 C67 1.398(15)
C1 C13 1.367(15)
C100 C101 1.403(17)
C100 C105 1.435(17)
C30 C31 1.405(17)
C30 C35 1.421(17)
C52 H52 0.9500
C53 C117 1.389(17)
C48 C47 1.36(2)
C48 H48 0.9500
C42 H42 0.9500
C46 C47 1.34(2)
C46 H46 0.9500
C92 C91 1.370(19)
C92 H92 0.9500
C116 C115 1.39(2)
C116 C117 1.43(2)
C116 H116 0.9500
C47 H47 0.9500
C110 C111 1.406(17)
C110 H110 0.9500
C105 C104 1.346(19)
C105 H105 0.9500
C35 C34 1.343(18)
C35 H35 0.9500
C31 C32 1.426(16)
C60 H60 0.9500
C13 C12 1.392(17)
C13 H13 0.9500
C66 C65 1.38(2)
C66 H66 0.9500
C12 C11 1.37(2)
C12 H12 0.9500
C91 H91 0.9500
C101 C102 1.399(17)
C102 C103 1.35(2)
C102 H102 0.9500
C115 C114 1.33(2)
C115 H115 0.9500
C68 C67 1.369(18)
C68 C69 1.378(18)
C68 H68 0.9500
C67 H67 0.9500
C49 C50 1.34(2)
C49 H49 0.9500
C127 C126 1.374(19)
C127 C128 1.412(19)
C72 C71 1.395(18)
C72 C80 1.402(19)
C65 C64 1.40(2)
C65 H65 0.9500
C32 C33 1.40(2)
C32 H32 0.9500
C75 C74 1.38(2)
C75 C76 1.43(2)
C64 C63 1.38(2)
C64 H64 0.9500
C114 H114 0.9500
C34 C33 1.36(2)
C34 H34 0.9500
C15 C23 1.399(19)
C15 C14 1.400(18)
C117 H117 0.9500
C104 C103 1.37(2)
C104 H104 0.9500
C113 C112 1.34(2)
C113 H113 0.9500
C69 H69 0.9500
C126 C131 1.424(19)
C126 C125 1.44(2)
C11 C10 1.36(2)
C11 H11 0.9500
C33 H33 0.9500
C84 C85 1.390(18)
C84 C96 1.407(16)
C96 C95 1.39(2)
C96 H96 0.9500
C4 C5 1.38(2)
C4 C9 1.44(2)
C125 H125 0.9500
C63 H63 0.9500
C124 C132 1.405(18)
C111 C112 1.32(2)
C111 H111 0.9500
C14 C26 1.383(18)
C50 H50 0.9500
C17 C22 1.41(2)
C17 C18 1.42(2)
C17 C16 1.44(2)
C112 H112 0.9500
C128 C129 1.37(2)
C128 H128 0.9500
C16 H16 0.9500
C6 C7 1.33(3)
C6 C5 1.40(2)
C6 H6 0.9500
C130 C129 1.35(3)
C130 C131 1.37(3)
C130 H130 0.9500
C129 H129 0.9500
C71 C83 1.373(19)
C103 H103 0.9500
C135 C134 1.39(2)
C135 H135 0.9500
C10 H10 0.9500
C74 C73 1.41(2)
C95 C94 1.39(3)
C95 H95 0.9500
C131 H131 0.9500
C134 C133 1.37(3)
C134 H134 0.9500
C83 C82 1.41(2)
C83 H83 0.9500
C8 C9 1.39(3)
C8 C7 1.41(3)
C8 H8 0.9500
C73 H73 0.9500
C76 C77 1.39(2)
C76 H76 0.9500
C82 C81 1.38(3)
C82 H82 0.9500
C18 C19 1.41(2)
C22 C21 1.40(3)
C22 H22 0.9500
C26 C25 1.35(2)
C26 H26 0.9500
C19 C20 1.37(3)
C19 H19 0.9500
C132 C133 1.36(2)
C132 H132 0.9500
C85 C93 1.49(2)
C7 H7 0.9500
C80 C81 1.36(2)
C80 H80 0.9500
C23 C24 1.41(3)
C23 H23 0.9500
C118 C120 1.44(3)
C9 H9 0.9500
C93 C94 1.43(3)
C93 H93 0.9500
C133 H133 0.9500
C81 H81 0.9500
C21 C20 1.35(3)
C21 H21 0.9500
C94 H94 0.9500
C120 H12D 0.9800
C120 H12E 0.9800
C120 H12F 0.9800
C25 C24 1.37(3)
C25 H25 0.9500
C24 H24 0.9500
C77 C78 1.32(3)
C77 H77 0.9500
C20 H20 0.9500
C78 H78 0.9500
N12 C136 1.43(3)
N12 C138 1.47(3)
N12 C140 1.51(2)
N12 H200 1.0000
C137 C136 1.42(3)
C137 H13A 0.9800
C137 H13B 0.9800
C137 H13C 0.9800
C139 C138 1.58(3)
C139 H13D 0.9800
C139 H13E 0.9800
C139 H13F 0.9800
C136 H13G 0.9900
C136 H13H 0.9900
C138 H13I 0.9900
C138 H13J 0.9900
C141 C140 1.51(2)
C141 H14A 0.9800
C141 H14B 0.9800
C141 H14C 0.9800
C140 H14D 0.9900
C140 H14E 0.9900

loop_
_geom_torsion_atom_site_label_1
_geom_torsion_atom_site_label_2
_geom_torsion_atom_site_label_3
_geom_torsion_atom_site_label_4
_geom_torsion
Gd2 O22 C121 C122 170.6(14)
Gd2 O22 C121 C142 -22(4)
Gd2 O2 C27 C28 -15.7(10)
Gd1 O2 C27 C28 -148.4(6)
Gd3 O2 C27 C28 98.8(8)
Gd2 O2 C27 C39 165.8(6)
Gd1 O2 C27 C39 33.1(11)
Gd3 O2 C27 C39 -79.7(8)
C42 N4 C41 C49 -23.9(17)
Gd4 N4 C41 C49 152.3(10)
C42 N4 C41 C40 158.5(10)
Gd4 N4 C41 C40 -25.3(9)
C28 N3 C29 C30 -178.1(10)
Gd2 N3 C29 C30 8.9(16)
Gd6 O19 C88 C89 -158.2(9)
Gd6 O19 C88 C87 21.1(18)
C55 N5 C54 C114 -29.1(17)
Gd4 N5 C54 C114 149.3(11)
C55 N5 C54 C53 154.3(10)
Gd4 N5 C54 C53 -27.4(10)
Gd7 O16 C62 C63 148.4(9)
Gd7 O16 C62 C61 -32.2(16)
C108 C107 C106 C98 0.6(16)
Gd5 O15 C58 C59 112.4(10)
Gd7 O15 C58 C59 -32.9(12)
Gd5 O15 C58 C70 -74.0(13)
Gd7 O15 C58 C70 140.7(9)
O19 C88 C87 C92 -179.7(11)
C89 C88 C87 C92 -0.3(16)
O19 C88 C87 C86 4.2(18)
C89 C88 C87 C86 -176.4(12)
O19 C88 C89 C90 178.9(12)
C87 C88 C89 C90 -0.6(18)
C54 N5 C55 C56 -173.6(10)
Gd4 N5 C55 C56 8.5(17)
O16 C62 C61 C66 -179.0(10)
C63 C62 C61 C66 0.5(16)
O16 C62 C61 C60 -1.0(16)
C63 C62 C61 C60 178.5(10)
Gd6 O13 C57 C110 -47.3(12)
Gd4 O13 C57 C110 137.3(8)
Gd6 O13 C57 C56 130.1(9)
Gd4 O13 C57 C56 -45.3(12)
C3 N1 C2 C10 33.4(18)
Gd3 N1 C2 C10 -150.8(12)
C3 N1 C2 C1 -151.2(11)
Gd3 N1 C2 C1 24.6(12)
C2 N1 C3 C4 -172.8(10)
Gd3 N1 C3 C4 12.1(16)
O13 C57 C56 C55 -2.7(16)
C110 C57 C56 C55 174.8(10)
O13 C57 C56 C113 -176.8(9)
C110 C57 C56 C113 0.6(14)
N5 C55 C56 C57 21.2(18)
N5 C55 C56 C113 -164.5(11)
C85 N9 C86 C87 168.8(15)
Gd6 N9 C86 C87 -12(2)
C92 C87 C86 N9 178.8(14)
C88 C87 C86 N9 -5(2)
C88 C89 C90 C91 0(2)
O15 C58 C70 C69 -174.2(11)
C59 C58 C70 C69 -0.6(17)
Gd1 O1 C123 C124 -5.3(14)
Gd3 O1 C123 C124 131.6(10)
Gd2 O1 C123 C124 -112.2(11)
Gd1 O1 C123 C135 175.4(9)
Gd3 O1 C123 C135 -47.6(16)
Gd2 O1 C123 C135 68.6(12)
Gd5 O14 C97 C109 165.2(6)
Gd6 O14 C97 C109 32.3(11)
Gd7 O14 C97 C109 -80.4(8)
Gd5 O14 C97 C98 -15.0(10)
Gd6 O14 C97 C98 -148.0(7)
Gd7 O14 C97 C98 99.3(8)
O14 C97 C98 C106 176.4(8)
C109 C97 C98 C106 -3.8(13)
O14 C97 C98 N10 -1.3(12)
C109 C97 C98 N10 178.5(8)
C107 C106 C98 C97 3.1(14)
C107 C106 C98 N10 -179.4(9)
C99 N10 C98 C97 -158.4(9)
Gd5 N10 C98 C97 15.5(10)
C99 N10 C98 C106 24.0(14)
Gd5 N10 C98 C106 -162.1(7)
O2 C27 C28 C36 176.9(8)
C39 C27 C28 C36 -4.5(13)
O2 C27 C28 N3 -0.2(12)
C39 C27 C28 N3 178.3(8)
C37 C36 C28 C27 3.6(14)
C37 C36 C28 N3 -179.5(9)
C29 N3 C28 C27 -159.3(9)
Gd2 N3 C28 C27 14.6(10)
C29 N3 C28 C36 23.7(14)
Gd2 N3 C28 C36 -162.4(7)
O14 C97 C109 C108 -179.4(8)
C98 C97 C109 C108 0.9(13)
Gd1 O10 C44 C45 -44.3(12)
Gd4 O10 C44 C45 139.9(8)
Gd1 O10 C44 C43 130.2(8)
Gd4 O10 C44 C43 -45.6(11)
C46 C45 C44 O10 179.8(10)
C46 C45 C44 C43 5.0(15)
O10 C44 C43 C48 -177.7(9)
C45 C44 C43 C48 -3.1(14)
O10 C44 C43 C42 -4.1(15)
C45 C44 C43 C42 170.6(10)
C98 N10 C99 C100 -172.4(10)
Gd5 N10 C99 C100 14.5(15)
C37 C38 C39 C27 -0.2(16)
O2 C27 C39 C38 -178.6(9)
C28 C27 C39 C38 2.9(13)
Gd4 O9 C40 C41 39.9(10)
Gd2 O9 C40 C41 -105.5(9)
Gd4 O9 C40 C52 -142.0(8)
Gd2 O9 C40 C52 72.6(11)
C49 C41 C40 O9 175.5(10)
N4 C41 C40 O9 -6.8(12)
C49 C41 C40 C52 -2.8(15)
N4 C41 C40 C52 175.0(8)
C97 C109 C108 C107 2.8(15)
C106 C107 C108 C109 -3.5(16)
C39 C38 C37 C36 -0.8(17)
C28 C36 C37 C38 -0.9(16)
O15 C58 C59 C67 174.6(10)
C70 C58 C59 C67 0.9(17)
O15 C58 C59 N6 -0.5(15)
C70 C58 C59 N6 -174.2(10)
C60 N6 C59 C58 -147.2(10)
Gd7 N6 C59 C58 32.0(11)
C60 N6 C59 C67 37.8(16)
Gd7 N6 C59 C67 -143.0(10)
Gd2 O3 C1 C13 -76.4(12)
Gd3 O3 C1 C13 145.0(9)
Gd2 O3 C1 C2 109.1(9)
Gd3 O3 C1 C2 -29.5(11)
C10 C2 C1 O3 177.8(11)
N1 C2 C1 O3 1.9(15)
C10 C2 C1 C13 3.2(17)
N1 C2 C1 C13 -172.7(11)
N10 C99 C100 C101 -0.9(19)
N10 C99 C100 C105 171.2(10)
N3 C29 C30 C31 -2.1(19)
N3 C29 C30 C35 178.6(11)
C50 C51 C52 C40 -2.0(17)
O9 C40 C52 C51 -174.1(10)
C41 C40 C52 C51 4.1(15)
Gd5 O12 C53 C117 72.0(12)
Gd4 O12 C53 C117 -141.2(9)
Gd5 O12 C53 C54 -107.2(9)
Gd4 O12 C53 C54 39.6(10)
C114 C54 C53 O12 177.5(10)
N5 C54 C53 O12 -5.6(13)
C114 C54 C53 C117 -1.8(16)
N5 C54 C53 C117 175.1(9)
C44 C43 C48 C47 0.1(17)
C42 C43 C48 C47 -174.2(12)
C41 N4 C42 C43 -172.8(9)
Gd4 N4 C42 C43 11.6(16)
C44 C43 C42 N4 21.1(18)
C48 C43 C42 N4 -165.0(11)
C44 C45 C46 C47 -4.1(19)
C88 C87 C92 C91 1(2)
C86 C87 C92 C91 177.6(14)
C45 C46 C47 C48 1(2)
C43 C48 C47 C46 1(2)
O13 C57 C110 C111 177.0(10)
C56 C57 C110 C111 -0.5(16)
C101 C100 C105 C104 -0.4(18)
C99 C100 C105 C104 -173.3(12)
C31 C30 C35 C34 2(2)
C29 C30 C35 C34 -178.8(13)
Gd2 O7 C31 C30 -12.0(19)
Gd2 O7 C31 C32 167.8(9)
C35 C30 C31 O7 -178.6(11)
C29 C30 C31 O7 2.0(18)
C35 C30 C31 C32 1.6(17)
C29 C30 C31 C32 -177.7(11)
C59 N6 C60 C61 -172.6(10)
Gd7 N6 C60 C61 8.5(15)
C62 C61 C60 N6 9.1(17)
C66 C61 C60 N6 -172.8(10)
O3 C1 C13 C12 -178.5(11)
C2 C1 C13 C12 -4.2(18)
C62 C61 C66 C65 -2.6(18)
C60 C61 C66 C65 179.3(12)
C1 C13 C12 C11 1(2)
C89 C90 C91 C92 1(2)
C87 C92 C91 C90 -1(2)
Gd5 O20 C101 C102 -176.4(8)
Gd5 O20 C101 C100 2.7(17)
C105 C100 C101 O20 179.1(10)
C99 C100 C101 O20 -8.8(18)
C105 C100 C101 C102 -1.8(16)
C99 C100 C101 C102 170.2(11)
O20 C101 C102 C103 -179.3(12)
C100 C101 C102 C103 1.6(19)
C117 C116 C115 C114 -2.3(19)
C69 C68 C67 C59 1(2)
C58 C59 C67 C68 -1.1(19)
N6 C59 C67 C68 173.7(12)
C40 C41 C49 C50 -0.8(18)
N4 C41 C49 C50 -178.2(11)
Gd1 O23 C127 C126 31.8(19)
Gd1 O23 C127 C128 -149.0(11)
C73 N7 C72 C71 -157.0(13)
Gd7 N7 C72 C71 21.7(14)
C73 N7 C72 C80 23(2)
Gd7 N7 C72 C80 -157.9(14)
C61 C66 C65 C64 2(2)
O7 C31 C32 C33 178.7(12)
C30 C31 C32 C33 -1.6(18)
Gd7 O18 C75 C74 -21(2)
Gd7 O18 C75 C76 158.9(11)
C66 C65 C64 C63 0(2)
C116 C115 C114 C54 3(2)
C53 C54 C114 C115 -0.5(19)
N5 C54 C114 C115 -176.9(11)
C30 C35 C34 C33 -5(2)
C16 N2 C15 C23 29(2)
Gd3 N2 C15 C23 -151.9(15)
C16 N2 C15 C14 -157.5(13)
Gd3 N2 C15 C14 21.2(14)
O12 C53 C117 C116 -177.2(9)
C54 C53 C117 C116 2.0(16)
C115 C116 C117 C53 -0.1(16)
C100 C105 C104 C103 3(2)
C57 C56 C113 C112 -1.1(18)
C55 C56 C113 C112 -175.8(12)
C67 C68 C69 C70 -1(2)
C58 C70 C69 C68 0.6(19)
O23 C127 C126 C131 177.2(12)
C128 C127 C126 C131 -2.1(19)
O23 C127 C126 C125 -4(2)
C128 C127 C126 C125 176.9(13)
C13 C12 C11 C10 3(2)
C35 C34 C33 C32 5(2)
C31 C32 C33 C34 -2(2)
Gd6 O24 C84 C85 -0.9(19)
Gd7 O24 C84 C85 127.6(14)
Gd5 O24 C84 C85 -116.4(14)
Gd6 O24 C84 C96 -175.2(10)
Gd7 O24 C84 C96 -46.7(16)
Gd5 O24 C84 C96 69.3(14)
O24 C84 C96 C95 167.6(15)
C85 C84 C96 C95 -7(2)
N1 C3 C4 C5 13.6(19)
N1 C3 C4 C9 -169.7(12)
C124 N11 C125 C126 177.9(12)
Gd1 N11 C125 C126 5.3(19)
C127 C126 C125 N11 -12(2)
C131 C126 C125 N11 167.4(13)
C65 C64 C63 C62 -2(2)
O16 C62 C63 C64 -178.9(11)
C61 C62 C63 C64 1.6(18)
O1 C123 C124 C132 172.2(12)
C135 C123 C124 C132 -9(2)
O1 C123 C124 N11 -4.2(17)
C135 C123 C124 N11 175.0(11)
C125 N11 C124 C123 -162.9(12)
Gd1 N11 C124 C123 10.7(14)
C125 N11 C124 C132 20.8(19)
Gd1 N11 C124 C132 -165.5(12)
C57 C110 C111 C112 1(2)
Gd1 O5 C14 C26 -72.3(17)
Gd3 O5 C14 C26 145.5(12)
Gd1 O5 C14 C15 110.4(11)
Gd3 O5 C14 C15 -31.8(14)
C23 C15 C14 O5 178.5(13)
N2 C15 C14 O5 4.7(18)
C23 C15 C14 C26 1(2)
N2 C15 C14 C26 -172.5(14)
C41 C49 C50 C51 3(2)
C52 C51 C50 C49 -2(2)
C110 C111 C112 C113 -1(2)
C56 C113 C112 C111 1(2)
O23 C127 C128 C129 -178.6(14)
C126 C127 C128 C129 1(2)
C15 N2 C16 C17 -172.5(13)
Gd3 N2 C16 C17 9(2)
C22 C17 C16 N2 -174.4(14)
C18 C17 C16 N2 5(2)
Gd3 O4 C5 C4 -51.7(16)
Gd3 O4 C5 C6 131.3(11)
C9 C4 C5 O4 -174.1(12)
C3 C4 C5 O4 2.4(19)
C9 C4 C5 C6 3.0(19)
C3 C4 C5 C6 179.4(11)
C7 C6 C5 O4 176.1(14)
C7 C6 C5 C4 -1(2)
C131 C130 C129 C128 0(3)
C127 C128 C129 C130 0(3)
Gd6 O17 C71 C83 -61.9(17)
Gd7 O17 C71 C83 153.4(11)
Gd6 O17 C71 C72 120.3(11)
Gd7 O17 C71 C72 -24.4(14)
C80 C72 C71 C83 2(2)
N7 C72 C71 C83 -177.2(14)
C80 C72 C71 O17 -179.9(13)
N7 C72 C71 O17 0.5(18)
C101 C102 C103 C104 1(2)
C105 C104 C103 C102 -3(2)
O1 C123 C135 C134 -177.3(13)
C124 C123 C135 C134 3(2)
C12 C11 C10 C2 -4(2)
N1 C2 C10 C11 176.6(13)
C1 C2 C10 C11 1(2)
O18 C75 C74 C73 0(2)
C76 C75 C74 C73 179.6(14)
O18 C75 C74 C79 -177.8(15)
C76 C75 C74 C79 2(2)
C78 C79 C74 C75 -1(3)
C78 C79 C74 C73 -179(2)
C84 C96 C95 C94 -2(3)
C129 C130 C131 C126 -1(3)
C127 C126 C131 C130 2(2)
C125 C126 C131 C130 -176.7(15)
C123 C135 C134 C133 4(3)
O17 C71 C83 C82 179.8(16)
C72 C71 C83 C82 -3(3)
C72 N7 C73 C74 -174.2(13)
Gd7 N7 C73 C74 7(2)
C75 C74 C73 N7 4(3)
C79 C74 C73 N7 -178.5(17)
O18 C75 C76 C77 176.5(13)
C74 C75 C76 C77 -3(2)
C71 C83 C82 C81 0(3)
Gd3 O6 C18 C19 155.3(12)
Gd3 O6 C18 C17 -26(2)
C22 C17 C18 O6 178.9(13)
C16 C17 C18 O6 -1(2)
C22 C17 C18 C19 -2(2)
C16 C17 C18 C19 177.8(14)
C18 C17 C22 C21 0(2)
C16 C17 C22 C21 -179.9(16)
O5 C14 C26 C25 -173.7(19)
C15 C14 C26 C25 3(3)
O6 C18 C19 C20 -179.0(17)
C17 C18 C19 C20 2(3)
C123 C124 C132 C133 6(3)
N11 C124 C132 C133 -178.1(17)
O24 C84 C85 N9 1(3)
C96 C84 C85 N9 174.9(15)
O24 C84 C85 C93 -162.5(16)
C96 C84 C85 C93 12(3)
C86 N9 C85 C84 179.1(15)
Gd6 N9 C85 C84 0(2)
C86 N9 C85 C93 -18(3)
Gd6 N9 C85 C93 162.5(15)
C5 C6 C7 C8 -2(3)
C9 C8 C7 C6 3(3)
C71 C72 C80 C81 0(3)
N7 C72 C80 C81 179.4(18)
C14 C15 C23 C24 -4(3)
N2 C15 C23 C24 168.8(17)
Gd5 O21 C118 C120 -48(4)
Gd5 O21 C118 C119 130(3)
C7 C8 C9 C4 -1(3)
C5 C4 C9 C8 -2(2)
C3 C4 C9 C8 -178.5(14)
C84 C85 C93 C94 -9(3)
N9 C85 C93 C94 -171.4(19)
C124 C132 C133 C134 2(3)
C135 C134 C133 C132 -7(3)
C72 C80 C81 C82 -2(4)
C83 C82 C81 C80 2(4)
C17 C22 C21 C20 2(3)
C96 C95 C94 C93 5(3)
C85 C93 C94 C95 1(3)
C14 C26 C25 C24 -5(4)
C26 C25 C24 C23 1(4)
C15 C23 C24 C25 3(3)
C75 C76 C77 C78 3(3)
C22 C21 C20 C19 -2(4)
C18 C19 C20 C21 0(3)
C76 C77 C78 C79 -2(4)
C74 C79 C78 C77 1(4)
C138 N12 C136 C137 169(2)
C140 N12 C136 C137 46(3)
C136 N12 C138 C139 54(3)
C140 N12 C138 C139 176.1(18)
C136 N12 C140 C141 171.0(19)
C138 N12 C140 C141 49(2)

loop_
_platon_squeeze_void_nr
_platon_squeeze_void_average_x
_platon_squeeze_void_average_y
_platon_squeeze_void_average_z
_platon_squeeze_void_volume
_platon_squeeze_void_count_electrons
_platon_squeeze_void_content
1 0.000 0.000 0.500 842 323 ' '
2 0.264 0.259 0.942 6 2 ' '
3 0.339 0.132 0.871 11 5 ' '
4 0.500 0.500 1.000 36 13 ' '
5 0.661 0.868 0.129 10 5 ' '
6 0.736 0.741 0.058 6 2 ' '
